data_1554109
loop_
_publ_author_name
'Ivanov, Maxim V.'
'Shukla, Ruchi'
'Lindeman, Sergey V.'
'Wang, Denan'
'Rathore, Rajendra'

_publ_section_title
;
 Pyrene-Like HOMO Governs Polaron Delocalization in Model Graphitic
 Strips: A Combined Experimental and Computational Analysis
;
_journal_issue 43
_journal_name_full 'The Journal of Physical Chemistry C'
_journal_page_first 24527
_journal_paper_doi 10.1021/acs.jpcc.8b06068
_journal_volume 122
_journal_year 2018
_chemical_formula_sum 'C48 H38'
_chemical_formula_weight 614.78
_space_group_IT_number 5
_space_group_name_Hall 'C 2y'
_space_group_name_H-M_alt 'C 1 2 1'
_symmetry_cell_setting monoclinic
_symmetry_space_group_name_H-M 'C 1 2 1'
_atom_sites_solution_hydrogens geom
_atom_sites_solution_primary direct
_atom_sites_solution_secondary difmap
_audit_creation_method SHELXL-97
_cell_angle_alpha 90.00
_cell_angle_beta 97.150(3)
_cell_angle_gamma 90.00
_cell_formula_units_Z 16
_cell_length_a 31.8593(16)
_cell_length_b 8.0078(4)
_cell_length_c 51.818(3)
_cell_measurement_reflns_used 9831
_cell_measurement_temperature 120(2)
_cell_measurement_theta_max 67
_cell_measurement_theta_min 3
_cell_volume 13117.2(12)
_computing_cell_refinement 'SAINT v7.56A (Bruker, 2008)'
_computing_data_collection 'APEX2-2008.5-0 (Bruker, 2008)'
_computing_data_reduction 'SADABS-2008/1 (Bruker, 2008)'
_computing_molecular_graphics 'XP v5.1 (Bruker, 1998)'
_computing_publication_material 'XCIF-2008/2 (Bruker, 2008)'
_computing_structure_refinement 'SHELXL-2008/4(Bruker, 2008)'
_computing_structure_solution 'XS/SHELXTL-2008/1 (Bruker, 2008)'
_diffrn_ambient_temperature 120(2)
_diffrn_measured_fraction_theta_full 0.993
_diffrn_measured_fraction_theta_max 0.943
_diffrn_measurement_device_type 'Bruker APEX2 CCD detector'
_diffrn_measurement_method '\w scans'
_diffrn_radiation_monochromator graphite
_diffrn_radiation_source 'fine-focus sealed tube'
_diffrn_radiation_type CuK\a
_diffrn_radiation_wavelength 1.54178
_diffrn_reflns_av_R_equivalents 0.0354
_diffrn_reflns_av_sigmaI/netI 0.0298
_diffrn_reflns_limit_h_max 37
_diffrn_reflns_limit_h_min -38
_diffrn_reflns_limit_k_max 9
_diffrn_reflns_limit_k_min 0
_diffrn_reflns_limit_l_max 62
_diffrn_reflns_limit_l_min 0
_diffrn_reflns_number 54207
_diffrn_reflns_theta_full 66.00
_diffrn_reflns_theta_max 68.12
_diffrn_reflns_theta_min 2.58
_exptl_absorpt_coefficient_mu 0.529
_exptl_absorpt_correction_T_max 0.9248
_exptl_absorpt_correction_T_min 0.8364
_exptl_absorpt_correction_type multi-scan
_exptl_absorpt_process_details
;
 SADABS. Program for empirical absorption correction of
 area-detector data. University of Goetingen. Germany. 
 Sheldrick, G. M. 1996
;
_exptl_crystal_colour yellow
_exptl_crystal_density_diffrn 1.245
_exptl_crystal_density_method 'not measured'
_exptl_crystal_description plate
_exptl_crystal_F_000 5216
_exptl_crystal_size_max 0.35
_exptl_crystal_size_mid 0.25
_exptl_crystal_size_min 0.15
_refine_diff_density_max 0.227
_refine_diff_density_min -0.208
_refine_diff_density_rms 0.044
_refine_ls_abs_structure_details 'Flack H D (1983), Acta Cryst. A39, 876-881'
_refine_ls_abs_structure_Flack 2(2)
_refine_ls_extinction_coef 0.000080(8)
_refine_ls_extinction_expression Fc^*^=kFc[1+0.001xFc^2^\l^3^/sin(2\q)]^-1/4^
_refine_ls_extinction_method SHELXL
_refine_ls_goodness_of_fit_ref 1.024
_refine_ls_hydrogen_treatment constr
_refine_ls_matrix_type full
_refine_ls_number_parameters 1754
_refine_ls_number_reflns 12185
_refine_ls_number_restraints 1
_refine_ls_restrained_S_all 1.023
_refine_ls_R_factor_all 0.0656
_refine_ls_R_factor_gt 0.0562
_refine_ls_shift/su_max 0.003
_refine_ls_shift/su_mean 0.000
_refine_ls_structure_factor_coef Fsqd
_refine_ls_weighting_details 'calc w=1/[\s^2^(Fo^2^)+(0.0590P)^2^+19.4829P] where P=(Fo^2^+2Fc^2^)/3'
_refine_ls_weighting_scheme calc
_refine_ls_wR_factor_gt 0.1378
_refine_ls_wR_factor_ref 0.1440
_reflns_number_gt 10530
_reflns_number_total 12185
_reflns_threshold_expression >2sigma(I)
_cod_data_source_file jp8b06068_si_004.cif
_cod_data_source_block raj14z
_cod_original_cell_volume 13117.3(11)
_cod_original_sg_symbol_H-M 'C 2'
_cod_database_code 1554109

loop_
_symmetry_equiv_pos_as_xyz
'x, y, z'
'-x, y, -z'
'x+1/2, y+1/2, z'
'-x+1/2, y+1/2, -z'

loop_
_atom_site_label
_atom_site_type_symbol
_atom_site_fract_x
_atom_site_fract_y
_atom_site_fract_z
_atom_site_U_iso_or_equiv
_atom_site_adp_type
_atom_site_occupancy
_atom_site_symmetry_multiplicity
_atom_site_calc_flag
_atom_site_refinement_flags
C1 C 0.20696(12) 0.1402(5) 0.07546(7) 0.0228(8) Uani 1 1 d .
C2 C 0.25064(12) 0.1622(5) 0.07519(7) 0.0233(8) Uani 1 1 d .
C3 C 0.27857(12) 0.0837(5) 0.09449(7) 0.0248(8) Uani 1 1 d .
H3A H 0.3081 0.0945 0.0939 0.030 Uiso 1 1 calc R
C4 C 0.26490(12) -0.0086(5) 0.11426(7) 0.0253(8) Uani 1 1 d .
C5 C 0.22169(13) -0.0130(5) 0.11604(7) 0.0267(9) Uani 1 1 d .
H5A H 0.2120 -0.0692 0.1303 0.032 Uiso 1 1 calc R
C6 C 0.19209(13) 0.0627(5) 0.09747(7) 0.0227(8) Uani 1 1 d .
C7 C 0.14656(13) 0.0546(5) 0.09875(7) 0.0253(9) Uani 1 1 d .
C8 C 0.11852(12) 0.0788(5) 0.07606(7) 0.0252(8) Uani 1 1 d .
C9 C 0.29695(13) -0.1006(5) 0.13386(8) 0.0308(9) Uani 1 1 d .
C10A C 0.27637(14) -0.1776(6) 0.15632(8) 0.0417(11) Uani 1 1 d .
H10A H 0.2551 -0.2599 0.1494 0.063 Uiso 1 1 calc R
H10B H 0.2628 -0.0896 0.1654 0.063 Uiso 1 1 calc R
H10C H 0.2981 -0.2327 0.1685 0.063 Uiso 1 1 calc R
C10B C 0.33140(13) 0.0235(7) 0.14574(8) 0.0377(10) Uani 1 1 d .
H10D H 0.3524 -0.0361 0.1578 0.057 Uiso 1 1 calc R
H10E H 0.3183 0.1115 0.1552 0.057 Uiso 1 1 calc R
H10F H 0.3453 0.0737 0.1318 0.057 Uiso 1 1 calc R
C10C C 0.31735(16) -0.2392(7) 0.11962(9) 0.0470(12) Uani 1 1 d .
H10G H 0.2955 -0.3174 0.1121 0.071 Uiso 1 1 calc R
H10H H 0.3380 -0.2987 0.1319 0.071 Uiso 1 1 calc R
H10I H 0.3316 -0.1907 0.1057 0.071 Uiso 1 1 calc R
C11 C 0.17749(11) 0.1925(5) 0.05433(7) 0.0195(8) Uani 1 1 d .
C12 C 0.13357(11) 0.1705(5) 0.05461(7) 0.0229(8) Uani 1 1 d .
C13 C 0.10571(12) 0.2503(5) 0.03593(7) 0.0270(8) Uani 1 1 d .
H13A H 0.0762 0.2421 0.0368 0.032 Uiso 1 1 calc R
C14 C 0.12007(12) 0.3437(5) 0.01552(7) 0.0260(8) Uani 1 1 d .
C15 C 0.16313(12) 0.3451(5) 0.01384(7) 0.0253(8) Uani 1 1 d .
H15A H 0.1730 0.4009 -0.0004 0.030 Uiso 1 1 calc R
C16 C 0.19241(12) 0.2681(5) 0.03215(7) 0.0222(8) Uani 1 1 d .
C17 C 0.23735(11) 0.2750(5) 0.03079(7) 0.0206(8) Uani 1 1 d .
C18 C 0.26567(12) 0.2531(5) 0.05374(7) 0.0226(8) Uani 1 1 d .
C19 C 0.08799(12) 0.4346(6) -0.00376(7) 0.0307(9) Uani 1 1 d .
C20A C 0.05186(13) 0.3144(7) -0.01431(9) 0.0413(11) Uani 1 1 d .
H20A H 0.0632 0.2260 -0.0246 0.062 Uiso 1 1 calc R
H20B H 0.0300 0.3766 -0.0253 0.062 Uiso 1 1 calc R
H20C H 0.0395 0.2645 0.0003 0.062 Uiso 1 1 calc R
C20B C 0.06789(16) 0.5776(8) 0.01116(9) 0.0547(14) Uani 1 1 d .
H20D H 0.0468 0.6369 -0.0008 0.082 Uiso 1 1 calc R
H20E H 0.0900 0.6558 0.0182 0.082 Uiso 1 1 calc R
H20F H 0.0543 0.5297 0.0254 0.082 Uiso 1 1 calc R
C20C C 0.10700(15) 0.5070(7) -0.02652(9) 0.0470(12) Uani 1 1 d .
H20G H 0.1197 0.4173 -0.0358 0.071 Uiso 1 1 calc R
H20H H 0.1288 0.5885 -0.0202 0.071 Uiso 1 1 calc R
H20I H 0.0848 0.5623 -0.0383 0.071 Uiso 1 1 calc R
C31 C 0.12963(13) 0.0283(5) 0.12317(8) 0.0281(9) Uani 1 1 d .
C32 C 0.15198(15) 0.0705(5) 0.14748(8) 0.0347(10) Uani 1 1 d .
H32A H 0.1805 0.1061 0.1482 0.042 Uiso 1 1 calc R
C33 C 0.13395(17) 0.0620(6) 0.17024(9) 0.0447(12) Uani 1 1 d .
H33A H 0.1497 0.0924 0.1863 0.054 Uiso 1 1 calc R
C34 C 0.09199(17) 0.0079(6) 0.16928(10) 0.0532(14) Uani 1 1 d .
H34A H 0.0794 -0.0030 0.1849 0.064 Uiso 1 1 calc R
C35 C 0.06935(15) -0.0290(6) 0.14615(10) 0.0454(12) Uani 1 1 d .
H35A H 0.0408 -0.0642 0.1459 0.054 Uiso 1 1 calc R
C36 C 0.08613(13) -0.0176(5) 0.12250(8) 0.0328(9) Uani 1 1 d .
C41 C 0.07677(12) 0.0031(5) 0.07451(8) 0.0274(9) Uani 1 1 d .
C42 C 0.05256(13) -0.0361(6) 0.05055(9) 0.0379(10) Uani 1 1 d .
H42A H 0.0633 -0.0069 0.0349 0.045 Uiso 1 1 calc R
C43 C 0.01433(13) -0.1142(6) 0.04916(10) 0.0425(11) Uani 1 1 d .
H43A H -0.0014 -0.1358 0.0327 0.051 Uiso 1 1 calc R
C44 C -0.00176(14) -0.1628(6) 0.07202(11) 0.0523(14) Uani 1 1 d .
H44A H -0.0286 -0.2158 0.0713 0.063 Uiso 1 1 calc R
C45 C 0.02200(13) -0.1322(6) 0.09554(11) 0.0446(12) Uani 1 1 d .
H45A H 0.0115 -0.1671 0.1111 0.054 Uiso 1 1 calc R
C46 C 0.06100(13) -0.0515(5) 0.09729(10) 0.0383(11) Uani 1 1 d .
C51 C 0.25569(12) 0.2954(5) 0.00669(7) 0.0219(8) Uani 1 1 d .
C52 C 0.23297(13) 0.2519(5) -0.01751(7) 0.0270(9) Uani 1 1 d .
H52A H 0.2041 0.2201 -0.0183 0.032 Uiso 1 1 calc R
C53 C 0.25179(14) 0.2545(5) -0.04001(8) 0.0306(9) Uani 1 1 d .
H53A H 0.2358 0.2231 -0.0560 0.037 Uiso 1 1 calc R
C54 C 0.29369(14) 0.3023(6) -0.03983(8) 0.0343(10) Uani 1 1 d .
H54A H 0.3061 0.3067 -0.0556 0.041 Uiso 1 1 calc R
C55 C 0.31712(13) 0.3434(5) -0.01635(8) 0.0283(9) Uani 1 1 d .
H55A H 0.3460 0.3739 -0.0159 0.034 Uiso 1 1 calc R
C56 C 0.29867(12) 0.3407(5) 0.00681(7) 0.0239(8) Uani 1 1 d .
C61 C 0.30796(11) 0.3265(5) 0.05484(7) 0.0235(8) Uani 1 1 d .
C62 C 0.33172(12) 0.3684(6) 0.07867(8) 0.0293(9) Uani 1 1 d .
H62A H 0.3211 0.3404 0.0945 0.035 Uiso 1 1 calc R
C63 C 0.36999(13) 0.4492(7) 0.07960(8) 0.0384(11) Uani 1 1 d .
H63A H 0.3853 0.4759 0.0960 0.046 Uiso 1 1 calc R
C64 C 0.38654(13) 0.4922(7) 0.05701(9) 0.0398(11) Uani 1 1 d .
H64A H 0.4134 0.5448 0.0577 0.048 Uiso 1 1 calc R
C65 C 0.36291(13) 0.4566(6) 0.03332(8) 0.0323(9) Uani 1 1 d .
H65A H 0.3735 0.4878 0.0177 0.039 Uiso 1 1 calc R
C66 C 0.32405(12) 0.3764(5) 0.03195(7) 0.0243(8) Uani 1 1 d .
C1A C 0.07489(11) -0.3409(5) 0.19935(7) 0.0212(8) Uani 1 1 d .
C2A C 0.11938(12) -0.3604(5) 0.20219(7) 0.0268(8) Uani 1 1 d .
C3A C 0.14378(13) -0.2843(5) 0.22323(7) 0.0306(9) Uani 1 1 d .
H3AA H 0.1737 -0.2921 0.2246 0.037 Uiso 1 1 calc R
C4A C 0.12497(13) -0.1958(6) 0.24253(8) 0.0342(10) Uani 1 1 d .
C5A C 0.08108(12) -0.1994(5) 0.24101(7) 0.0287(9) Uani 1 1 d .
H5AA H 0.0681 -0.1490 0.2546 0.034 Uiso 1 1 calc R
C6A C 0.05537(12) -0.2738(5) 0.22048(7) 0.0254(8) Uani 1 1 d .
C7A C 0.01002(12) -0.2721(5) 0.21826(7) 0.0256(8) Uani 1 1 d .
C8A C -0.01398(12) -0.2881(5) 0.19395(7) 0.0249(8) Uani 1 1 d .
C9A C 0.15261(13) -0.0975(6) 0.26302(8) 0.0381(11) Uani 1 1 d .
C10D C 0.12940(15) -0.0614(8) 0.28669(9) 0.0504(13) Uani 1 1 d .
H10J H 0.1205 -0.1670 0.2939 0.076 Uiso 1 1 calc R
H10K H 0.1045 0.0077 0.2813 0.076 Uiso 1 1 calc R
H10L H 0.1484 -0.0021 0.2999 0.076 Uiso 1 1 calc R
C10E C 0.19340(14) -0.1901(8) 0.27237(9) 0.0501(13) Uani 1 1 d .
H10M H 0.1866 -0.2974 0.2800 0.075 Uiso 1 1 calc R
H10N H 0.2105 -0.1229 0.2855 0.075 Uiso 1 1 calc R
H10O H 0.2093 -0.2096 0.2576 0.075 Uiso 1 1 calc R
C10F C 0.16349(18) 0.0697(8) 0.25068(9) 0.0574(14) Uani 1 1 d .
H10P H 0.1807 0.0485 0.2366 0.086 Uiso 1 1 calc R
H10Q H 0.1794 0.1402 0.2639 0.086 Uiso 1 1 calc R
H10R H 0.1373 0.1267 0.2437 0.086 Uiso 1 1 calc R
C11A C 0.05032(12) -0.3899(5) 0.17593(7) 0.0238(8) Uani 1 1 d .
C12A C 0.00560(11) -0.3705(5) 0.17314(7) 0.0203(7) Uani 1 1 d .
C13A C -0.01850(11) -0.4452(5) 0.15183(7) 0.0226(8) Uani 1 1 d .
H13B H -0.0485 -0.4376 0.1504 0.027 Uiso 1 1 calc R
C14A C -0.00015(11) -0.5298(4) 0.13279(7) 0.0186(7) Uani 1 1 d .
C15A C 0.04404(11) -0.5286(5) 0.13407(7) 0.0236(8) Uani 1 1 d .
H15B H 0.0570 -0.5788 0.1205 0.028 Uiso 1 1 calc R
C16A C 0.06951(11) -0.4549(5) 0.15499(7) 0.0212(8) Uani 1 1 d .
C17A C 0.11630(12) -0.4612(5) 0.15671(7) 0.0236(8) Uani 1 1 d .
C18A C 0.13875(11) -0.4432(5) 0.18140(7) 0.0227(8) Uani 1 1 d .
C19A C -0.02839(12) -0.6276(5) 0.11135(7) 0.0265(8) Uani 1 1 d .
C20D C -0.00521(14) -0.6640(6) 0.08758(8) 0.0372(10) Uani 1 1 d .
H20J H 0.0196 -0.7342 0.0929 0.056 Uiso 1 1 calc R
H20K H 0.0039 -0.5586 0.0804 0.056 Uiso 1 1 calc R
H20L H -0.0244 -0.7224 0.0743 0.056 Uiso 1 1 calc R
C20E C -0.06881(13) -0.5287(7) 0.10155(8) 0.0429(12) Uani 1 1 d .
H20M H -0.0860 -0.5147 0.1158 0.064 Uiso 1 1 calc R
H20N H -0.0851 -0.5898 0.0873 0.064 Uiso 1 1 calc R
H20O H -0.0610 -0.4188 0.0953 0.064 Uiso 1 1 calc R
C20F C -0.04007(15) -0.7919(6) 0.12349(9) 0.0446(11) Uani 1 1 d .
H20P H -0.0569 -0.7691 0.1377 0.067 Uiso 1 1 calc R
H20Q H -0.0142 -0.8517 0.1303 0.067 Uiso 1 1 calc R
H20R H -0.0566 -0.8606 0.1103 0.067 Uiso 1 1 calc R
C31A C -0.01343(13) -0.2586(5) 0.24086(8) 0.0279(9) Uani 1 1 d .
C32A C 0.00437(13) -0.3049(6) 0.26589(8) 0.0344(10) Uani 1 1 d .
H32B H 0.0334 -0.3362 0.2686 0.041 Uiso 1 1 calc R
C33A C -0.01823(14) -0.3070(6) 0.28653(9) 0.0391(11) Uani 1 1 d .
H33B H -0.0048 -0.3375 0.3033 0.047 Uiso 1 1 calc R
C34A C -0.06092(14) -0.2645(6) 0.28318(9) 0.0393(11) Uani 1 1 d .
H34B H -0.0766 -0.2654 0.2976 0.047 Uiso 1 1 calc R
C35A C -0.07997(13) -0.2219(6) 0.25934(9) 0.0364(10) Uani 1 1 d .
H35B H -0.1091 -0.1925 0.2572 0.044 Uiso 1 1 calc R
C36A C -0.05735(12) -0.2202(5) 0.23725(8) 0.0295(9) Uani 1 1 d .
C41A C -0.05663(12) -0.2166(5) 0.18944(8) 0.0266(9) Uani 1 1 d .
C42A C -0.07495(12) -0.1651(5) 0.16521(8) 0.0306(9) Uani 1 1 d .
H42B H -0.0606 -0.1864 0.1506 0.037 Uiso 1 1 calc R
C43A C -0.11335(13) -0.0840(5) 0.16153(9) 0.0355(10) Uani 1 1 d .
H43B H -0.1250 -0.0493 0.1446 0.043 Uiso 1 1 calc R
C44A C -0.13511(14) -0.0531(6) 0.18307(9) 0.0398(11) Uani 1 1 d .
H44B H -0.1621 -0.0008 0.1807 0.048 Uiso 1 1 calc R
C45A C -0.11730(13) -0.0988(6) 0.20766(9) 0.0376(10) Uani 1 1 d .
H45B H -0.1319 -0.0753 0.2221 0.045 Uiso 1 1 calc R
C46A C -0.07841(12) -0.1784(5) 0.21157(8) 0.0290(9) Uani 1 1 d .
C51A C 0.13917(12) -0.4741(5) 0.13432(7) 0.0218(8) Uani 1 1 d .
C52A C 0.12055(12) -0.4257(5) 0.10882(7) 0.0233(8) Uani 1 1 d .
H52B H 0.0916 -0.3946 0.1062 0.028 Uiso 1 1 calc R
C53A C 0.14346(12) -0.4233(5) 0.08828(7) 0.0256(8) Uani 1 1 d .
H53B H 0.1305 -0.3892 0.0716 0.031 Uiso 1 1 calc R
C54A C 0.18623(13) -0.4711(5) 0.09168(7) 0.0275(9) Uani 1 1 d .
H54B H 0.2020 -0.4727 0.0773 0.033 Uiso 1 1 calc R
C55A C 0.20518(12) -0.5161(5) 0.11639(7) 0.0264(8) Uani 1 1 d .
H55B H 0.2342 -0.5476 0.1188 0.032 Uiso 1 1 calc R
C56A C 0.18252(12) -0.5159(5) 0.13760(7) 0.0243(8) Uani 1 1 d .
C61A C 0.18134(11) -0.5159(5) 0.18521(7) 0.0244(8) Uani 1 1 d .
C62A C 0.19983(12) -0.5673(5) 0.21060(7) 0.0307(9) Uani 1 1 d .
H62B H 0.1856 -0.5443 0.2252 0.037 Uiso 1 1 calc R
C63A C 0.23774(13) -0.6490(6) 0.21393(8) 0.0361(10) Uani 1 1 d .
H63B H 0.2497 -0.6813 0.2309 0.043 Uiso 1 1 calc R
C64A C 0.25908(12) -0.6856(6) 0.19289(8) 0.0354(10) Uani 1 1 d .
H64B H 0.2857 -0.7404 0.1955 0.043 Uiso 1 1 calc R
C65A C 0.24140(12) -0.6419(5) 0.16837(8) 0.0317(9) Uani 1 1 d .
H65B H 0.2557 -0.6694 0.1539 0.038 Uiso 1 1 calc R
C66A C 0.20217(11) -0.5565(5) 0.16415(7) 0.0226(8) Uani 1 1 d .
C1B C 0.32957(14) 0.0950(6) 0.45018(9) 0.0397(11) Uani 1 1 d .
C2B C 0.37444(14) 0.0708(6) 0.45140(8) 0.0405(11) Uani 1 1 d .
C3B C 0.39970(17) 0.1483(8) 0.47158(10) 0.0527(13) Uani 1 1 d .
H3BA H 0.4295 0.1435 0.4718 0.063 Uiso 1 1 calc R
C4B C 0.38313(18) 0.2332(7) 0.49157(9) 0.0530(13) Uani 1 1 d .
C5B C 0.33912(18) 0.2383(8) 0.49141(10) 0.0567(14) Uani 1 1 d .
H5BA H 0.3275 0.2955 0.5049 0.068 Uiso 1 1 calc R
C6B C 0.31175(18) 0.1601(7) 0.47154(10) 0.0477(13) Uani 1 1 d .
C7B C 0.26571(17) 0.1700(7) 0.47029(11) 0.0532(14) Uani 1 1 d .
C8B C 0.24123(16) 0.1509(7) 0.44728(11) 0.0544(14) Uani 1 1 d .
C9B C 0.4125(2) 0.3305(9) 0.51187(11) 0.078(2) Uani 1 1 d .
C10G C 0.3894(2) 0.3888(11) 0.53460(12) 0.095(3) Uani 1 1 d .
H10S H 0.3785 0.2914 0.5431 0.143 Uiso 1 1 calc R
H10T H 0.3658 0.4620 0.5280 0.143 Uiso 1 1 calc R
H10U H 0.4091 0.4501 0.5472 0.143 Uiso 1 1 calc R
C10H C 0.44940(19) 0.2228(12) 0.52247(11) 0.088(3) Uani 1 1 d .
H10V H 0.4390 0.1229 0.5306 0.132 Uiso 1 1 calc R
H10W H 0.4680 0.2858 0.5355 0.132 Uiso 1 1 calc R
H10X H 0.4653 0.1896 0.5083 0.132 Uiso 1 1 calc R
C10I C 0.4298(3) 0.4834(11) 0.49795(14) 0.148(5) Uani 1 1 d .
H10Y H 0.4070 0.5653 0.4939 0.222 Uiso 1 1 calc R
H10Z H 0.4400 0.4466 0.4818 0.222 Uiso 1 1 calc R
H11A H 0.4530 0.5346 0.5094 0.222 Uiso 1 1 calc R
C11B C 0.30278(15) 0.0386(6) 0.42763(9) 0.0428(11) Uani 1 1 d .
C12B C 0.25781(14) 0.0607(7) 0.42637(10) 0.0463(12) Uani 1 1 d .
C13B C 0.23287(14) -0.0206(7) 0.40590(11) 0.0515(13) Uani 1 1 d .
H13C H 0.2030 -0.0143 0.4054 0.062 Uiso 1 1 calc R
C14B C 0.24846(15) -0.1071(7) 0.38682(10) 0.0485(12) Uani 1 1 d .
C15B C 0.29235(14) -0.1088(6) 0.38662(9) 0.0431(11) Uani 1 1 d .
H15C H 0.3038 -0.1639 0.3728 0.052 Uiso 1 1 calc R
C16B C 0.31997(14) -0.0305(6) 0.40639(9) 0.0387(11) Uani 1 1 d .
C17B C 0.36696(14) -0.0321(6) 0.40661(9) 0.0382(11) Uani 1 1 d .
C18B C 0.39106(14) -0.0129(6) 0.42977(9) 0.0382(11) Uani 1 1 d .
C19B C 0.21881(18) -0.2107(8) 0.36658(12) 0.0661(17) Uani 1 1 d .
C20G C 0.24047(19) -0.2594(9) 0.34311(12) 0.0749(19) Uani 1 1 d .
H20S H 0.2508 -0.1587 0.3352 0.112 Uiso 1 1 calc R
H20T H 0.2202 -0.3172 0.3304 0.112 Uiso 1 1 calc R
H20U H 0.2644 -0.3335 0.3487 0.112 Uiso 1 1 calc R
C20H C 0.18025(17) -0.1049(11) 0.35731(12) 0.079(2) Uani 1 1 d .
H20V H 0.1894 0.0046 0.3517 0.119 Uiso 1 1 calc R
H20W H 0.1631 -0.0903 0.3716 0.119 Uiso 1 1 calc R
H20X H 0.1634 -0.1608 0.3427 0.119 Uiso 1 1 calc R
C20I C 0.2053(2) -0.3657(10) 0.38055(13) 0.095(3) Uani 1 1 d .
H20Y H 0.1859 -0.4323 0.3685 0.142 Uiso 1 1 calc R
H20Z H 0.1910 -0.3319 0.3954 0.142 Uiso 1 1 calc R
H21A H 0.2303 -0.4326 0.3867 0.142 Uiso 1 1 calc R
C31B C 0.2440(2) 0.1936(8) 0.49382(12) 0.0657(18) Uani 1 1 d .
C32B C 0.2631(3) 0.1444(9) 0.51823(12) 0.087(2) Uani 1 1 d .
H32C H 0.2915 0.1052 0.5203 0.105 Uiso 1 1 calc R
C33B C 0.2406(3) 0.1525(10) 0.53967(16) 0.114(4) Uani 1 1 d .
H33C H 0.2543 0.1231 0.5564 0.137 Uiso 1 1 calc R
C34B C 0.1996(4) 0.2017(10) 0.53698(19) 0.139(5) Uani 1 1 d .
H34C H 0.1847 0.2059 0.5517 0.167 Uiso 1 1 calc R
C35B C 0.1799(3) 0.2447(10) 0.51338(18) 0.107(3) Uani 1 1 d .
H35C H 0.1514 0.2816 0.5120 0.128 Uiso 1 1 calc R
C36B C 0.2003(2) 0.2368(8) 0.49056(16) 0.086(2) Uani 1 1 d .
C41B C 0.19835(17) 0.2208(8) 0.44326(13) 0.0675(17) Uani 1 1 d .
C42B C 0.17846(16) 0.2682(9) 0.41937(15) 0.076(2) Uani 1 1 d .
H42C H 0.1919 0.2431 0.4045 0.091 Uiso 1 1 calc R
C43B C 0.13975(18) 0.3509(10) 0.41570(18) 0.098(3) Uani 1 1 d .
H43C H 0.1264 0.3761 0.3987 0.118 Uiso 1 1 calc R
C44B C 0.1215(2) 0.3952(11) 0.4374(2) 0.107(3) Uani 1 1 d .
H44C H 0.0953 0.4535 0.4353 0.129 Uiso 1 1 calc R
C45B C 0.1399(2) 0.3579(10) 0.46141(19) 0.099(3) Uani 1 1 d .
H45C H 0.1259 0.3883 0.4759 0.119 Uiso 1 1 calc R
C46B C 0.1800(2) 0.2732(9) 0.46599(16) 0.081(2) Uani 1 1 d .
C51B C 0.38635(15) -0.0500(6) 0.38233(8) 0.0406(11) Uani 1 1 d .
C52B C 0.36459(16) -0.0049(7) 0.35788(9) 0.0468(12) Uani 1 1 d .
H52C H 0.3355 0.0240 0.3565 0.056 Uiso 1 1 calc R
C53B C 0.3852(2) -0.0021(7) 0.33581(10) 0.0587(16) Uani 1 1 d .
H53C H 0.3704 0.0296 0.3195 0.070 Uiso 1 1 calc R
C54B C 0.4277(2) -0.0462(8) 0.33784(11) 0.0630(16) Uani 1 1 d .
H54C H 0.4418 -0.0492 0.3228 0.076 Uiso 1 1 calc R
C55B C 0.44907(18) -0.0853(8) 0.36161(11) 0.0580(15) Uani 1 1 d .
H55C H 0.4782 -0.1126 0.3626 0.070 Uiso 1 1 calc R
C56B C 0.42993(15) -0.0869(7) 0.38459(9) 0.0443(11) Uani 1 1 d .
C61B C 0.43407(14) -0.0793(7) 0.43260(9) 0.0444(12) Uani 1 1 d .
C62B C 0.45565(16) -0.1313(8) 0.45735(10) 0.0521(13) Uani 1 1 d .
H62C H 0.4428 -0.1104 0.4726 0.063 Uiso 1 1 calc R
C63B C 0.49373(16) -0.2092(9) 0.45953(10) 0.0575(15) Uani 1 1 d .
H63C H 0.5078 -0.2383 0.4762 0.069 Uiso 1 1 calc R
C64B C 0.51199(15) -0.2459(8) 0.43729(11) 0.0608(15) Uani 1 1 d .
H64C H 0.5388 -0.2994 0.4388 0.073 Uiso 1 1 calc R
C65B C 0.49216(14) -0.2067(8) 0.41345(11) 0.0557(15) Uani 1 1 d .
H65C H 0.5053 -0.2350 0.3986 0.067 Uiso 1 1 calc R
C66B C 0.45206(14) -0.1241(7) 0.40990(10) 0.0467(12) Uani 1 1 d .
C1C C 0.45004(14) -0.4358(6) 0.32157(8) 0.0360(10) Uani 1 1 d .
C2C C 0.49392(14) -0.4084(6) 0.32040(8) 0.0385(11) Uani 1 1 d .
C3C C 0.52245(14) -0.4877(7) 0.33927(8) 0.0414(11) Uani 1 1 d .
H3CA H 0.5518 -0.4780 0.3379 0.050 Uiso 1 1 calc R
C4C C 0.51056(14) -0.5775(7) 0.35933(8) 0.0424(12) Uani 1 1 d .
C5C C 0.46749(15) -0.5871(7) 0.36192(9) 0.0437(12) Uani 1 1 d .
H5CA H 0.4587 -0.6457 0.3763 0.052 Uiso 1 1 calc R
C6C C 0.43679(15) -0.5114(6) 0.34368(8) 0.0359(10) Uani 1 1 d .
C7C C 0.39088(15) -0.5226(6) 0.34573(9) 0.0407(11) Uani 1 1 d .
C8C C 0.36286(13) -0.4994(6) 0.32393(8) 0.0342(10) Uani 1 1 d .
C9C C 0.54452(17) -0.6717(8) 0.37805(10) 0.0566(15) Uani 1 1 d .
C10J C 0.52490(19) -0.7460(10) 0.40115(11) 0.075(2) Uani 1 1 d .
H11B H 0.5126 -0.6562 0.4106 0.113 Uiso 1 1 calc R
H11C H 0.5469 -0.8034 0.4128 0.113 Uiso 1 1 calc R
H11D H 0.5027 -0.8258 0.3947 0.113 Uiso 1 1 calc R
C10K C 0.57818(16) -0.5466(10) 0.38961(10) 0.0688(19) Uani 1 1 d .
H11E H 0.5646 -0.4558 0.3981 0.103 Uiso 1 1 calc R
H11F H 0.5929 -0.5006 0.3757 0.103 Uiso 1 1 calc R
H11G H 0.5986 -0.6034 0.4024 0.103 Uiso 1 1 calc R
C10L C 0.5631(2) -0.8124(10) 0.36330(12) 0.086(2) Uani 1 1 d .
H11H H 0.5407 -0.8915 0.3570 0.129 Uiso 1 1 calc R
H11I H 0.5850 -0.8704 0.3749 0.129 Uiso 1 1 calc R
H11J H 0.5756 -0.7660 0.3485 0.129 Uiso 1 1 calc R
C11C C 0.42001(12) -0.3784(5) 0.30060(8) 0.0294(9) Uani 1 1 d .
C12C C 0.37584(12) -0.4051(5) 0.30164(8) 0.0308(9) Uani 1 1 d .
C13C C 0.34721(13) -0.3264(6) 0.28327(8) 0.0345(10) Uani 1 1 d .
H13D H 0.3178 -0.3359 0.2846 0.041 Uiso 1 1 calc R
C14C C 0.36033(13) -0.2322(6) 0.26259(8) 0.0336(9) Uani 1 1 d .
C15C C 0.40361(13) -0.2237(6) 0.26079(8) 0.0323(9) Uani 1 1 d .
H15D H 0.4130 -0.1624 0.2469 0.039 Uiso 1 1 calc R
C16C C 0.43334(14) -0.3017(6) 0.27864(8) 0.0325(10) Uani 1 1 d .
C17C C 0.47860(13) -0.2885(6) 0.27672(8) 0.0326(10) Uani 1 1 d .
C18C C 0.50681(13) -0.3124(6) 0.29911(9) 0.0352(10) Uani 1 1 d .
C19C C 0.32762(14) -0.1399(6) 0.24397(9) 0.0383(10) Uani 1 1 d .
C20J C 0.29316(14) -0.2628(7) 0.23255(9) 0.0460(12) Uani 1 1 d .
H21B H 0.3058 -0.3492 0.2226 0.069 Uiso 1 1 calc R
H21C H 0.2715 -0.2025 0.2211 0.069 Uiso 1 1 calc R
H21D H 0.2802 -0.3151 0.2467 0.069 Uiso 1 1 calc R
C20K C 0.30708(16) -0.0024(7) 0.25953(10) 0.0496(12) Uani 1 1 d .
H21E H 0.2948 -0.0539 0.2740 0.074 Uiso 1 1 calc R
H21F H 0.2848 0.0546 0.2480 0.074 Uiso 1 1 calc R
H21G H 0.3287 0.0787 0.2663 0.074 Uiso 1 1 calc R
C20L C 0.34673(15) -0.0589(7) 0.22138(9) 0.0468(12) Uani 1 1 d .
H21H H 0.3593 -0.1454 0.2114 0.070 Uiso 1 1 calc R
H21I H 0.3686 0.0211 0.2282 0.070 Uiso 1 1 calc R
H21J H 0.3245 -0.0007 0.2101 0.070 Uiso 1 1 calc R
C31C C 0.37572(16) -0.5481(6) 0.37121(9) 0.0427(11) Uani 1 1 d .
C32C C 0.39924(17) -0.5041(7) 0.39488(9) 0.0511(13) Uani 1 1 d .
H32D H 0.4275 -0.4666 0.3949 0.061 Uiso 1 1 calc R
C33C C 0.3829(2) -0.5130(8) 0.41804(10) 0.0604(15) Uani 1 1 d .
H33D H 0.3995 -0.4825 0.4339 0.072 Uiso 1 1 calc R
C34C C 0.3413(2) -0.5682(8) 0.41787(11) 0.0661(17) Uani 1 1 d .
H34D H 0.3296 -0.5789 0.4338 0.079 Uiso 1 1 calc R
C35C C 0.31748(18) -0.6065(7) 0.39526(10) 0.0515(13) Uani 1 1 d .
H35D H 0.2892 -0.6426 0.3958 0.062 Uiso 1 1 calc R
C36C C 0.33255(16) -0.5954(7) 0.37080(10) 0.0483(12) Uani 1 1 d .
C41C C 0.32089(14) -0.5735(6) 0.32258(9) 0.0385(10) Uani 1 1 d .
C42C C 0.29608(15) -0.6150(7) 0.29882(10) 0.0463(12) Uani 1 1 d .
H42D H 0.3064 -0.5872 0.2829 0.056 Uiso 1 1 calc R
C43C C 0.25778(15) -0.6938(8) 0.29794(11) 0.0549(14) Uani 1 1 d .
H43D H 0.2412 -0.7156 0.2818 0.066 Uiso 1 1 calc R
C44C C 0.24343(16) -0.7418(8) 0.32148(12) 0.0614(16) Uani 1 1 d .
H44D H 0.2166 -0.7939 0.3211 0.074 Uiso 1 1 calc R
C45C C 0.26757(15) -0.7146(7) 0.34482(12) 0.0554(14) Uani 1 1 d .
H45D H 0.2579 -0.7544 0.3603 0.067 Uiso 1 1 calc R
C46C C 0.30680(14) -0.6280(6) 0.34645(10) 0.0428(11) Uani 1 1 d .
C51C C 0.49582(15) -0.2615(5) 0.25225(9) 0.0368(10) Uani 1 1 d .
C52C C 0.47174(16) -0.3038(6) 0.22832(9) 0.0431(11) Uani 1 1 d .
H52D H 0.4434 -0.3412 0.2281 0.052 Uiso 1 1 calc R
C53C C 0.4890(2) -0.2913(6) 0.20516(10) 0.0532(14) Uani 1 1 d .
H53D H 0.4722 -0.3201 0.1893 0.064 Uiso 1 1 calc R
C54C C 0.52970(19) -0.2386(6) 0.20451(10) 0.0547(15) Uani 1 1 d .
H54D H 0.5410 -0.2278 0.1885 0.066 Uiso 1 1 calc R
C55C C 0.55392(18) -0.2015(6) 0.22778(11) 0.0549(15) Uani 1 1 d .
H55D H 0.5824 -0.1673 0.2276 0.066 Uiso 1 1 calc R
C56C C 0.53769(14) -0.2128(6) 0.25183(9) 0.0416(11) Uani 1 1 d .
C61C C 0.54946(13) -0.2354(6) 0.29970(10) 0.0434(11) Uani 1 1 d .
C62C C 0.57450(14) -0.1982(7) 0.32356(10) 0.0517(13) Uani 1 1 d .
H62D H 0.5648 -0.2296 0.3395 0.062 Uiso 1 1 calc R
C63C C 0.61300(17) -0.1167(9) 0.32399(13) 0.0699(18) Uani 1 1 d .
H63D H 0.6295 -0.0939 0.3402 0.084 Uiso 1 1 calc R
C64C C 0.62709(17) -0.0697(8) 0.30162(14) 0.0683(17) Uani 1 1 d .
H64D H 0.6540 -0.0180 0.3021 0.082 Uiso 1 1 calc R
C65C C 0.60279(16) -0.0958(7) 0.27803(13) 0.0590(15) Uani 1 1 d .
H65D H 0.6124 -0.0552 0.2626 0.071 Uiso 1 1 calc R
C66C C 0.56380(13) -0.1822(6) 0.27654(10) 0.0421(11) Uani 1 1 d .

loop_
_atom_site_aniso_label
_atom_site_aniso_U_11
_atom_site_aniso_U_22
_atom_site_aniso_U_33
_atom_site_aniso_U_23
_atom_site_aniso_U_13
_atom_site_aniso_U_12
C1 0.0270(19) 0.0205(18) 0.0204(18) -0.0005(15) 0.0006(16) -0.0025(16)
C2 0.0272(19) 0.0207(19) 0.0215(18) -0.0031(15) 0.0014(16) -0.0004(16)
C3 0.0238(18) 0.0258(19) 0.0229(18) -0.0022(16) -0.0043(15) 0.0019(16)
C4 0.032(2) 0.0179(18) 0.0241(18) -0.0010(15) -0.0026(16) 0.0011(16)
C5 0.037(2) 0.0226(19) 0.0204(18) 0.0002(16) 0.0047(17) -0.0078(17)
C6 0.029(2) 0.0151(17) 0.0242(19) -0.0039(15) 0.0056(16) -0.0033(15)
C7 0.035(2) 0.0114(16) 0.030(2) -0.0007(15) 0.0073(17) 0.0007(15)
C8 0.0281(19) 0.0199(18) 0.0285(19) -0.0060(16) 0.0067(16) -0.0011(16)
C9 0.032(2) 0.026(2) 0.031(2) 0.0000(17) -0.0069(17) -0.0049(17)
C10A 0.048(2) 0.039(2) 0.035(2) 0.014(2) -0.009(2) -0.007(2)
C10B 0.034(2) 0.042(3) 0.035(2) -0.001(2) -0.0076(19) -0.004(2)
C10C 0.060(3) 0.038(3) 0.042(2) 0.004(2) 0.001(2) 0.011(2)
C11 0.0199(17) 0.0155(17) 0.0233(18) -0.0024(14) 0.0037(15) -0.0013(15)
C12 0.0217(17) 0.0193(18) 0.0276(19) -0.0021(15) 0.0027(16) -0.0024(15)
C13 0.0243(18) 0.027(2) 0.0306(19) -0.0015(17) 0.0065(16) 0.0032(16)
C14 0.0275(19) 0.0236(19) 0.0261(19) -0.0028(16) -0.0003(16) -0.0045(16)
C15 0.0257(18) 0.027(2) 0.0220(18) 0.0010(16) -0.0011(15) -0.0093(17)
C16 0.0210(18) 0.0236(19) 0.0218(19) -0.0027(15) 0.0020(16) -0.0058(16)
C17 0.0217(18) 0.0218(18) 0.0183(18) -0.0012(15) 0.0023(15) 0.0011(15)
C18 0.0225(18) 0.0234(19) 0.0216(18) -0.0037(16) 0.0017(15) 0.0015(16)
C19 0.0288(19) 0.036(2) 0.0249(19) -0.0050(17) -0.0063(16) 0.0066(18)
C20A 0.028(2) 0.053(3) 0.039(2) -0.007(2) -0.0124(18) -0.002(2)
C20B 0.059(3) 0.053(3) 0.048(3) -0.007(2) -0.012(2) 0.027(3)
C20C 0.044(2) 0.057(3) 0.037(2) 0.024(2) -0.006(2) 0.004(2)
C31 0.036(2) 0.0167(19) 0.034(2) -0.0011(16) 0.0150(18) 0.0012(16)
C32 0.053(3) 0.023(2) 0.031(2) 0.0006(17) 0.0168(19) -0.0031(19)
C33 0.074(3) 0.029(2) 0.036(2) 0.0000(19) 0.022(2) -0.001(2)
C34 0.078(3) 0.036(3) 0.054(3) 0.013(2) 0.043(3) 0.009(3)
C35 0.038(2) 0.041(3) 0.063(3) 0.021(2) 0.028(2) 0.011(2)
C36 0.034(2) 0.0192(19) 0.048(2) 0.0082(18) 0.0180(19) 0.0059(17)
C41 0.0232(18) 0.0159(18) 0.044(2) 0.0024(16) 0.0089(17) 0.0033(15)
C42 0.031(2) 0.026(2) 0.057(3) -0.007(2) 0.009(2) -0.0030(18)
C43 0.025(2) 0.031(2) 0.071(3) -0.005(2) 0.001(2) -0.0105(18)
C44 0.027(2) 0.025(2) 0.105(4) 0.004(3) 0.012(3) -0.0098(19)
C45 0.0230(19) 0.029(2) 0.085(3) 0.018(2) 0.017(2) -0.0028(18)
C46 0.034(2) 0.0144(19) 0.069(3) 0.005(2) 0.020(2) 0.0077(17)
C51 0.0187(17) 0.023(2) 0.024(2) 0.0016(15) 0.0021(16) -0.0006(15)
C52 0.033(2) 0.025(2) 0.0214(19) -0.0001(16) -0.0014(16) -0.0042(17)
C53 0.046(2) 0.024(2) 0.0217(19) -0.0001(16) 0.0036(18) -0.0017(18)
C54 0.049(2) 0.026(2) 0.032(2) 0.0055(17) 0.0207(19) 0.0006(19)
C55 0.032(2) 0.023(2) 0.032(2) 0.0059(17) 0.0104(17) 0.0034(17)
C56 0.0282(19) 0.0176(18) 0.0261(19) 0.0018(15) 0.0038(16) 0.0024(16)
C61 0.0216(17) 0.0199(18) 0.0288(19) 0.0020(16) 0.0025(16) -0.0003(16)
C62 0.0244(19) 0.033(2) 0.0294(19) -0.0009(18) -0.0023(17) -0.0109(18)
C63 0.034(2) 0.044(3) 0.035(2) 0.003(2) -0.0048(19) -0.011(2)
C64 0.029(2) 0.046(3) 0.043(2) -0.002(2) -0.0003(19) -0.017(2)
C65 0.033(2) 0.034(2) 0.029(2) 0.0108(18) 0.0040(17) -0.0019(19)
C66 0.0243(18) 0.0217(19) 0.0261(18) 0.0011(16) -0.0002(16) 0.0010(16)
C1A 0.0192(17) 0.0210(18) 0.0236(18) -0.0014(15) 0.0040(15) -0.0048(14)
C2A 0.0271(18) 0.030(2) 0.0227(18) -0.0003(16) 0.0005(15) -0.0075(17)
C3A 0.0279(19) 0.033(2) 0.031(2) -0.0029(18) 0.0035(17) 0.0001(17)
C4A 0.034(2) 0.041(2) 0.028(2) -0.0049(18) 0.0068(17) -0.0040(19)
C5A 0.0262(18) 0.035(2) 0.0256(19) -0.0060(17) 0.0069(16) -0.0011(17)
C6A 0.0274(19) 0.029(2) 0.0198(18) -0.0003(16) 0.0036(16) -0.0009(16)
C7A 0.0259(19) 0.028(2) 0.0237(18) 0.0018(16) 0.0056(16) 0.0019(16)
C8A 0.0286(19) 0.0195(18) 0.0275(19) -0.0010(15) 0.0076(16) -0.0028(15)
C9A 0.032(2) 0.048(3) 0.034(2) -0.009(2) 0.0032(18) -0.001(2)
C10D 0.041(2) 0.071(4) 0.038(2) -0.023(2) -0.001(2) -0.005(3)
C10E 0.036(2) 0.074(4) 0.038(2) -0.013(2) -0.006(2) 0.002(2)
C10F 0.073(3) 0.056(3) 0.040(3) -0.008(2) -0.004(2) -0.024(3)
C11A 0.0275(19) 0.0185(18) 0.0245(18) -0.0014(15) -0.0010(16) -0.0031(15)
C12A 0.0173(16) 0.0182(17) 0.0258(18) 0.0025(15) 0.0047(14) -0.0003(14)
C13A 0.0179(16) 0.0234(19) 0.0258(18) 0.0023(15) 0.0001(15) -0.0052(14)
C14A 0.0191(16) 0.0149(17) 0.0200(16) 0.0015(14) -0.0049(14) -0.0022(14)
C15A 0.0274(18) 0.0217(19) 0.0210(17) -0.0021(15) 0.0005(15) -0.0006(15)
C16A 0.0201(17) 0.0157(17) 0.0280(19) -0.0004(15) 0.0038(15) -0.0021(14)
C17A 0.0265(19) 0.0130(17) 0.0304(19) -0.0026(15) -0.0005(16) -0.0056(15)
C18A 0.0179(17) 0.0217(18) 0.0280(19) -0.0024(15) 0.0007(15) -0.0043(15)
C19A 0.0245(18) 0.032(2) 0.0210(17) -0.0036(16) -0.0035(15) -0.0065(16)
C20D 0.037(2) 0.045(3) 0.028(2) -0.0126(19) -0.0021(18) -0.002(2)
C20E 0.028(2) 0.066(3) 0.032(2) -0.005(2) -0.0073(18) 0.004(2)
C20F 0.049(3) 0.042(3) 0.041(2) -0.004(2) -0.004(2) -0.022(2)
C31A 0.029(2) 0.0215(19) 0.034(2) -0.0034(16) 0.0092(17) 0.0030(16)
C32A 0.032(2) 0.041(2) 0.030(2) -0.0008(18) 0.0038(18) 0.0053(19)
C33A 0.043(2) 0.041(3) 0.034(2) -0.0005(19) 0.007(2) 0.011(2)
C34A 0.040(2) 0.040(3) 0.042(3) -0.001(2) 0.023(2) 0.002(2)
C35A 0.027(2) 0.034(2) 0.051(3) 0.002(2) 0.0163(19) -0.0004(18)
C36A 0.0291(19) 0.0220(19) 0.039(2) -0.0025(16) 0.0088(17) -0.0016(16)
C41A 0.0229(18) 0.0224(19) 0.036(2) 0.0020(16) 0.0082(16) -0.0052(15)
C42A 0.0308(19) 0.0223(19) 0.039(2) 0.0010(17) 0.0044(17) -0.0004(17)
C43A 0.029(2) 0.023(2) 0.051(2) 0.0052(19) -0.0069(19) 0.0048(17)
C44A 0.032(2) 0.029(2) 0.057(3) 0.002(2) 0.003(2) 0.0072(19)
C45A 0.032(2) 0.030(2) 0.052(3) 0.004(2) 0.009(2) 0.0044(18)
C46A 0.0279(19) 0.024(2) 0.036(2) 0.0011(17) 0.0096(17) -0.0037(16)
C51A 0.0237(18) 0.0185(18) 0.0229(19) -0.0040(14) 0.0014(15) -0.0054(15)
C52A 0.0255(18) 0.0199(18) 0.0238(18) -0.0021(15) -0.0001(15) -0.0008(15)
C53A 0.0300(19) 0.027(2) 0.0196(18) 0.0013(15) 0.0032(16) -0.0027(16)
C54A 0.039(2) 0.0217(19) 0.0233(19) -0.0015(15) 0.0077(17) -0.0045(17)
C55A 0.0269(19) 0.0243(19) 0.0283(19) -0.0108(16) 0.0043(16) 0.0006(16)
C56A 0.0293(19) 0.0168(17) 0.0270(18) -0.0061(15) 0.0044(16) -0.0058(15)
C61A 0.0228(18) 0.0181(18) 0.0301(19) -0.0003(15) -0.0058(16) -0.0053(15)
C62A 0.029(2) 0.034(2) 0.0284(19) -0.0059(17) 0.0010(16) -0.0021(18)
C63A 0.038(2) 0.037(2) 0.031(2) 0.0017(19) -0.0027(18) -0.0019(19)
C64A 0.0236(18) 0.037(2) 0.044(2) -0.0023(19) -0.0013(18) 0.0091(18)
C65A 0.0289(19) 0.029(2) 0.038(2) -0.0091(18) 0.0067(18) 0.0012(18)
C66A 0.0188(16) 0.0156(17) 0.0328(19) -0.0072(15) 0.0010(15) 0.0009(14)
C1B 0.038(2) 0.041(3) 0.042(2) 0.007(2) 0.012(2) -0.001(2)
C2B 0.046(2) 0.042(3) 0.033(2) 0.002(2) 0.002(2) 0.004(2)
C3B 0.053(3) 0.057(3) 0.046(3) 0.002(3) -0.001(2) 0.002(3)
C4B 0.071(3) 0.051(3) 0.036(2) 0.005(2) 0.004(2) 0.004(3)
C5B 0.074(4) 0.060(3) 0.038(3) -0.002(3) 0.015(3) -0.002(3)
C6B 0.064(3) 0.044(3) 0.037(3) 0.002(2) 0.015(2) 0.003(2)
C7B 0.059(3) 0.047(3) 0.060(3) -0.003(2) 0.038(3) 0.004(2)
C8B 0.048(3) 0.053(3) 0.068(3) 0.007(3) 0.029(3) 0.000(3)
C9B 0.117(5) 0.070(4) 0.043(3) 0.000(3) -0.010(3) -0.023(4)
C10G 0.136(6) 0.085(5) 0.056(4) -0.025(4) -0.025(4) 0.006(5)
C10H 0.073(4) 0.142(7) 0.047(3) -0.028(4) 0.002(3) -0.029(5)
C10I 0.256(12) 0.096(6) 0.073(5) 0.003(5) -0.052(6) -0.100(8)
C11B 0.044(3) 0.042(3) 0.043(3) 0.003(2) 0.009(2) -0.002(2)
C12B 0.035(2) 0.052(3) 0.054(3) 0.009(2) 0.015(2) -0.002(2)
C13B 0.025(2) 0.056(3) 0.072(3) 0.008(3) -0.002(2) 0.002(2)
C14B 0.038(2) 0.055(3) 0.050(3) 0.009(2) -0.002(2) -0.007(2)
C15B 0.044(2) 0.042(3) 0.042(2) 0.003(2) -0.001(2) -0.007(2)
C16B 0.035(2) 0.043(3) 0.038(2) 0.005(2) 0.003(2) 0.000(2)
C17B 0.032(2) 0.041(3) 0.041(2) 0.003(2) 0.005(2) 0.006(2)
C18B 0.032(2) 0.043(3) 0.040(2) -0.003(2) 0.006(2) -0.005(2)
C19B 0.056(3) 0.055(3) 0.078(4) 0.007(3) -0.026(3) -0.010(3)
C20G 0.068(4) 0.072(4) 0.074(4) -0.019(3) -0.031(3) 0.001(3)
C20H 0.047(3) 0.111(6) 0.077(4) 0.020(4) -0.006(3) -0.009(4)
C20I 0.096(5) 0.079(5) 0.097(5) 0.016(4) -0.042(4) -0.040(4)
C31B 0.079(4) 0.053(3) 0.074(4) -0.007(3) 0.047(4) -0.008(3)
C32B 0.144(7) 0.057(4) 0.073(4) -0.006(3) 0.065(4) -0.009(4)
C33B 0.202(10) 0.057(4) 0.104(6) -0.014(4) 0.098(7) -0.004(6)
C34B 0.245(13) 0.053(4) 0.155(9) -0.004(5) 0.165(10) -0.008(6)
C35B 0.120(6) 0.064(5) 0.159(8) 0.005(5) 0.105(7) -0.003(4)
C36B 0.097(5) 0.046(3) 0.133(6) 0.000(4) 0.086(5) 0.000(3)
C41B 0.044(3) 0.052(3) 0.114(5) 0.000(3) 0.039(3) 0.002(3)
C42B 0.033(3) 0.064(4) 0.130(6) 0.004(4) 0.008(3) 0.006(3)
C43B 0.042(3) 0.081(5) 0.170(8) -0.013(5) 0.010(4) 0.002(3)
C44B 0.046(4) 0.068(5) 0.212(10) -0.011(6) 0.033(5) 0.002(3)
C45B 0.076(5) 0.065(4) 0.170(8) 0.012(5) 0.071(5) 0.001(4)
C46B 0.069(4) 0.054(4) 0.133(6) 0.011(4) 0.065(4) -0.007(3)
C51B 0.052(3) 0.038(3) 0.034(2) -0.001(2) 0.010(2) 0.003(2)
C52B 0.055(3) 0.045(3) 0.042(3) -0.003(2) 0.012(2) -0.003(2)
C53B 0.095(4) 0.049(3) 0.035(3) 0.005(2) 0.018(3) 0.001(3)
C54B 0.090(4) 0.059(4) 0.047(3) 0.003(3) 0.035(3) 0.012(3)
C55B 0.061(3) 0.056(3) 0.062(3) 0.012(3) 0.030(3) 0.014(3)
C56B 0.042(2) 0.045(3) 0.048(3) 0.000(2) 0.016(2) 0.003(2)
C61B 0.037(2) 0.050(3) 0.044(3) -0.002(2) 0.001(2) -0.008(2)
C62B 0.050(3) 0.059(3) 0.046(3) 0.005(3) -0.002(2) -0.005(3)
C63B 0.046(3) 0.074(4) 0.050(3) 0.011(3) -0.005(2) 0.006(3)
C64B 0.035(2) 0.067(4) 0.079(4) 0.012(3) -0.002(3) 0.006(3)
C65B 0.034(2) 0.063(4) 0.073(4) 0.017(3) 0.018(2) 0.006(2)
C66B 0.031(2) 0.053(3) 0.057(3) 0.004(2) 0.011(2) -0.005(2)
C1C 0.040(2) 0.038(2) 0.030(2) -0.0039(19) 0.0062(19) 0.005(2)
C2C 0.037(2) 0.047(3) 0.032(2) -0.008(2) 0.0081(19) -0.002(2)
C3C 0.030(2) 0.054(3) 0.038(2) -0.003(2) -0.0028(19) 0.001(2)
C4C 0.039(2) 0.057(3) 0.031(2) -0.005(2) -0.0016(19) 0.011(2)
C5C 0.052(3) 0.046(3) 0.032(2) 0.005(2) 0.005(2) 0.008(2)
C6C 0.043(2) 0.036(2) 0.029(2) 0.0002(19) 0.0050(19) -0.001(2)
C7C 0.047(3) 0.039(3) 0.037(2) 0.002(2) 0.010(2) -0.002(2)
C8C 0.035(2) 0.033(2) 0.037(2) 0.0020(19) 0.0135(19) 0.0022(19)
C9C 0.051(3) 0.076(4) 0.043(3) 0.010(3) 0.004(2) 0.021(3)
C10J 0.071(4) 0.099(5) 0.051(3) 0.018(4) -0.016(3) 0.014(4)
C10K 0.042(3) 0.115(6) 0.049(3) 0.008(3) 0.002(2) 0.023(3)
C10L 0.097(5) 0.086(5) 0.071(4) 0.002(4) -0.009(4) 0.051(4)
C11C 0.0287(19) 0.026(2) 0.035(2) -0.0033(17) 0.0082(18) 0.0014(17)
C12C 0.031(2) 0.032(2) 0.031(2) -0.0018(18) 0.0072(17) 0.0037(18)
C13C 0.0267(19) 0.036(2) 0.041(2) -0.0036(19) 0.0061(18) -0.0039(18)
C14C 0.040(2) 0.029(2) 0.031(2) -0.0024(17) 0.0019(18) -0.0018(19)
C15C 0.033(2) 0.033(2) 0.031(2) 0.0023(18) 0.0059(18) -0.0019(18)
C16C 0.031(2) 0.037(2) 0.030(2) -0.0024(18) 0.0043(18) -0.0012(18)
C17C 0.031(2) 0.031(2) 0.038(2) 0.0008(18) 0.0117(18) -0.0018(18)
C18C 0.029(2) 0.035(2) 0.042(2) 0.0005(19) 0.0081(19) 0.0031(18)
C19C 0.036(2) 0.039(2) 0.039(2) 0.001(2) -0.0019(19) 0.009(2)
C20J 0.038(2) 0.049(3) 0.049(3) 0.009(2) -0.004(2) 0.004(2)
C20K 0.051(3) 0.044(3) 0.051(3) -0.002(2) -0.002(2) 0.018(2)
C20L 0.047(3) 0.049(3) 0.042(2) 0.012(2) -0.006(2) -0.002(2)
C31C 0.055(3) 0.037(3) 0.038(3) 0.010(2) 0.014(2) 0.011(2)
C32C 0.060(3) 0.054(3) 0.041(3) 0.009(2) 0.013(2) 0.005(3)
C33C 0.080(4) 0.066(4) 0.038(3) 0.010(3) 0.015(3) 0.009(3)
C34C 0.097(4) 0.059(4) 0.050(3) 0.011(3) 0.040(3) 0.015(3)
C35C 0.061(3) 0.046(3) 0.053(3) 0.010(2) 0.027(3) 0.005(2)
C36C 0.052(3) 0.041(3) 0.056(3) 0.013(2) 0.025(2) 0.000(2)
C41C 0.036(2) 0.035(2) 0.047(3) 0.003(2) 0.013(2) 0.001(2)
C42C 0.042(2) 0.043(3) 0.055(3) 0.001(2) 0.012(2) 0.003(2)
C43C 0.042(3) 0.055(3) 0.068(3) 0.001(3) 0.009(2) -0.008(3)
C44C 0.036(2) 0.052(3) 0.098(4) 0.013(3) 0.016(3) -0.012(2)
C45C 0.042(3) 0.049(3) 0.081(4) 0.008(3) 0.028(3) 0.000(2)
C46C 0.038(2) 0.035(2) 0.059(3) 0.003(2) 0.019(2) 0.003(2)
C51C 0.047(3) 0.025(2) 0.041(2) 0.0087(19) 0.018(2) -0.0004(19)
C52C 0.058(3) 0.029(2) 0.044(3) 0.004(2) 0.017(2) -0.003(2)
C53C 0.097(4) 0.025(2) 0.043(3) 0.002(2) 0.030(3) 0.001(3)
C54C 0.087(4) 0.033(3) 0.053(3) 0.017(2) 0.045(3) 0.013(3)
C55C 0.070(3) 0.031(3) 0.072(4) 0.021(2) 0.045(3) 0.012(2)
C56C 0.042(2) 0.029(2) 0.058(3) 0.007(2) 0.025(2) 0.006(2)
C61C 0.030(2) 0.044(3) 0.058(3) -0.003(2) 0.012(2) 0.006(2)
C62C 0.033(2) 0.064(3) 0.057(3) -0.010(3) -0.001(2) 0.002(2)
C63C 0.042(3) 0.077(4) 0.089(4) -0.011(4) -0.002(3) 0.001(3)
C64C 0.038(3) 0.060(4) 0.106(5) 0.004(4) 0.004(3) -0.004(3)
C65C 0.045(3) 0.042(3) 0.096(4) 0.014(3) 0.029(3) 0.006(2)
C66C 0.031(2) 0.039(3) 0.058(3) 0.009(2) 0.013(2) 0.005(2)

loop_
_atom_type_symbol
_atom_type_description
_atom_type_scat_dispersion_real
_atom_type_scat_dispersion_imag
_atom_type_scat_source
C C 0.0181 0.0091 'International Tables Vol C Tables 4.2.6.8 and 6.1.1.4'
H H 0.0000 0.0000 'International Tables Vol C Tables 4.2.6.8 and 6.1.1.4'

loop_
_geom_angle_atom_site_label_1
_geom_angle_atom_site_label_2
_geom_angle_atom_site_label_3
_geom_angle
C2 C1 C11 121.2(3)
C2 C1 C6 119.3(3)
C11 C1 C6 119.5(3)
C3 C2 C1 118.6(4)
C3 C2 C18 121.9(3)
C1 C2 C18 119.3(3)
C4 C3 C2 122.7(4)
C4 C3 H3A 118.7
C2 C3 H3A 118.7
C3 C4 C5 118.0(4)
C3 C4 C9 120.2(3)
C5 C4 C9 121.7(4)
C4 C5 C6 122.1(4)
C4 C5 H5A 119.0
C6 C5 H5A 119.0
C5 C6 C1 118.4(4)
C5 C6 C7 122.5(4)
C1 C6 C7 119.0(4)
C8 C7 C31 119.0(4)
C8 C7 C6 119.3(4)
C31 C7 C6 121.6(4)
C7 C8 C41 118.2(4)
C7 C8 C12 118.2(4)
C41 C8 C12 123.5(4)
C10C C9 C10A 108.8(4)
C10C C9 C4 108.6(3)
C10A C9 C4 112.5(3)
C10C C9 C10B 109.6(4)
C10A C9 C10B 107.7(3)
C4 C9 C10B 109.5(3)
C9 C10A H10A 109.5
C9 C10A H10B 109.5
H10A C10A H10B 109.5
C9 C10A H10C 109.5
H10A C10A H10C 109.5
H10B C10A H10C 109.5
C9 C10B H10D 109.5
C9 C10B H10E 109.5
H10D C10B H10E 109.5
C9 C10B H10F 109.5
H10D C10B H10F 109.5
H10E C10B H10F 109.5
C9 C10C H10G 109.5
C9 C10C H10H 109.5
H10G C10C H10H 109.5
C9 C10C H10I 109.5
H10G C10C H10I 109.5
H10H C10C H10I 109.5
C12 C11 C1 121.2(3)
C12 C11 C16 119.3(3)
C1 C11 C16 119.5(3)
C13 C12 C11 119.0(4)
C13 C12 C8 121.4(3)
C11 C12 C8 119.3(3)
C12 C13 C14 121.8(3)
C12 C13 H13A 119.1
C14 C13 H13A 119.1
C15 C14 C13 117.7(4)
C15 C14 C19 123.0(4)
C13 C14 C19 119.3(3)
C14 C15 C16 122.7(4)
C14 C15 H15A 118.7
C16 C15 H15A 118.7
C15 C16 C11 118.3(3)
C15 C16 C17 122.4(4)
C11 C16 C17 119.1(3)
C18 C17 C16 119.2(3)
C18 C17 C51 117.1(3)
C16 C17 C51 123.6(3)
C17 C18 C2 117.9(3)
C17 C18 C61 118.1(3)
C2 C18 C61 123.9(3)
C20C C19 C14 113.3(3)
C20C C19 C20A 108.5(4)
C14 C19 C20A 110.1(4)
C20C C19 C20B 109.5(4)
C14 C19 C20B 108.0(3)
C20A C19 C20B 107.3(4)
C19 C20A H20A 109.5
C19 C20A H20B 109.5
H20A C20A H20B 109.5
C19 C20A H20C 109.5
H20A C20A H20C 109.5
H20B C20A H20C 109.5
C19 C20B H20D 109.5
C19 C20B H20E 109.5
H20D C20B H20E 109.5
C19 C20B H20F 109.5
H20D C20B H20F 109.5
H20E C20B H20F 109.5
C19 C20C H20G 109.5
C19 C20C H20H 109.5
H20G C20C H20H 109.5
C19 C20C H20I 109.5
H20G C20C H20I 109.5
H20H C20C H20I 109.5
C32 C31 C36 117.7(4)
C32 C31 C7 122.9(4)
C36 C31 C7 118.7(4)
C33 C32 C31 122.4(4)
C33 C32 H32A 118.8
C31 C32 H32A 118.8
C32 C33 C34 118.9(5)
C32 C33 H33A 120.6
C34 C33 H33A 120.6
C35 C34 C33 120.0(4)
C35 C34 H34A 120.0
C33 C34 H34A 120.0
C34 C35 C36 122.8(5)
C34 C35 H35A 118.6
C36 C35 H35A 118.6
C35 C36 C31 118.0(4)
C35 C36 C46 122.7(4)
C31 C36 C46 119.2(4)
C46 C41 C42 117.1(4)
C46 C41 C8 120.1(4)
C42 C41 C8 122.4(4)
C43 C42 C41 122.3(4)
C43 C42 H42A 118.8
C41 C42 H42A 118.8
C42 C43 C44 120.0(5)
C42 C43 H43A 120.0
C44 C43 H43A 120.0
C45 C44 C43 118.7(4)
C45 C44 H44A 120.6
C43 C44 H44A 120.6
C44 C45 C46 121.9(5)
C44 C45 H45A 119.0
C46 C45 H45A 119.0
C45 C46 C41 119.8(5)
C45 C46 C36 121.7(4)
C41 C46 C36 118.4(4)
C52 C51 C56 117.1(3)
C52 C51 C17 121.3(3)
C56 C51 C17 121.2(3)
C53 C52 C51 121.3(4)
C53 C52 H52A 119.3
C51 C52 H52A 119.3
C52 C53 C54 121.3(4)
C52 C53 H53A 119.4
C54 C53 H53A 119.4
C55 C54 C53 118.9(4)
C55 C54 H54A 120.5
C53 C54 H54A 120.5
C54 C55 C56 120.7(4)
C54 C55 H55A 119.6
C56 C55 H55A 119.6
C55 C56 C51 120.6(4)
C55 C56 C66 120.8(3)
C51 C56 C66 118.5(3)
C62 C61 C66 117.3(3)
C62 C61 C18 121.5(3)
C66 C61 C18 120.7(3)
C63 C62 C61 121.4(4)
C63 C62 H62A 119.3
C61 C62 H62A 119.3
C62 C63 C64 121.1(4)
C62 C63 H63A 119.5
C64 C63 H63A 119.5
C63 C64 C65 118.3(4)
C63 C64 H64A 120.8
C65 C64 H64A 120.8
C64 C65 C66 121.5(4)
C64 C65 H65A 119.2
C66 C65 H65A 119.2
C65 C66 C61 120.3(4)
C65 C66 C56 121.5(4)
C61 C66 C56 118.2(3)
C2A C1A C11A 119.9(3)
C2A C1A C6A 119.2(3)
C11A C1A C6A 120.9(3)
C3A C2A C1A 119.0(4)
C3A C2A C18A 121.8(3)
C1A C2A C18A 118.8(3)
C2A C3A C4A 121.7(4)
C2A C3A H3AA 119.2
C4A C3A H3AA 119.2
C5A C4A C3A 117.4(4)
C5A C4A C9A 123.0(4)
C3A C4A C9A 119.6(4)
C4A C5A C6A 122.9(4)
C4A C5A H5AA 118.5
C6A C5A H5AA 118.5
C5A C6A C1A 118.4(3)
C5A C6A C7A 123.2(4)
C1A C6A C7A 118.1(3)
C8A C7A C6A 120.3(3)
C8A C7A C31A 116.8(4)
C6A C7A C31A 122.9(3)
C7A C8A C41A 120.0(3)
C7A C8A C12A 118.0(3)
C41A C8A C12A 121.9(3)
C4A C9A C10E 111.7(4)
C4A C9A C10D 111.2(4)
C10E C9A C10D 108.3(4)
C4A C9A C10F 107.6(4)
C10E C9A C10F 109.2(4)
C10D C9A C10F 108.9(4)
C9A C10D H10J 109.5
C9A C10D H10K 109.5
H10J C10D H10K 109.5
C9A C10D H10L 109.5
H10J C10D H10L 109.5
H10K C10D H10L 109.5
C9A C10E H10M 109.5
C9A C10E H10N 109.5
H10M C10E H10N 109.5
C9A C10E H10O 109.5
H10M C10E H10O 109.5
H10N C10E H10O 109.5
C9A C10F H10P 109.5
C9A C10F H10Q 109.5
H10P C10F H10Q 109.5
C9A C10F H10R 109.5
H10P C10F H10R 109.5
H10Q C10F H10R 109.5
C16A C11A C1A 121.1(3)
C16A C11A C12A 119.1(3)
C1A C11A C12A 119.8(3)
C13A C12A C11A 118.6(3)
C13A C12A C8A 122.0(3)
C11A C12A C8A 119.1(3)
C14A C13A C12A 122.2(3)
C14A C13A H13B 118.9
C12A C13A H13B 118.9
C13A C14A C15A 118.3(3)
C13A C14A C19A 119.9(3)
C15A C14A C19A 121.8(3)
C16A C15A C14A 121.4(3)
C16A C15A H15B 119.3
C14A C15A H15B 119.3
C15A C16A C11A 119.1(3)
C15A C16A C17A 120.9(3)
C11A C16A C17A 119.7(3)
C18A C17A C51A 119.4(3)
C18A C17A C16A 116.7(3)
C51A C17A C16A 123.8(3)
C17A C18A C2A 120.4(3)
C17A C18A C61A 116.3(3)
C2A C18A C61A 123.2(3)
C20F C19A C20D 109.4(4)
C20F C19A C20E 110.0(4)
C20D C19A C20E 107.3(3)
C20F C19A C14A 106.8(3)
C20D C19A C14A 112.0(3)
C20E C19A C14A 111.2(3)
C19A C20D H20J 109.5
C19A C20D H20K 109.5
H20J C20D H20K 109.5
C19A C20D H20L 109.5
H20J C20D H20L 109.5
H20K C20D H20L 109.5
C19A C20E H20M 109.5
C19A C20E H20N 109.5
H20M C20E H20N 109.5
C19A C20E H20O 109.5
H20M C20E H20O 109.5
H20N C20E H20O 109.5
C19A C20F H20P 109.5
C19A C20F H20Q 109.5
H20P C20F H20Q 109.5
C19A C20F H20R 109.5
H20P C20F H20R 109.5
H20Q C20F H20R 109.5
C32A C31A C36A 117.2(4)
C32A C31A C7A 122.1(4)
C36A C31A C7A 120.0(4)
C33A C32A C31A 122.6(4)
C33A C32A H32B 118.7
C31A C32A H32B 118.7
C32A C33A C34A 120.2(4)
C32A C33A H33B 119.9
C34A C33A H33B 119.9
C35A C34A C33A 119.8(4)
C35A C34A H34B 120.1
C33A C34A H34B 120.1
C34A C35A C36A 121.5(4)
C34A C35A H35B 119.3
C36A C35A H35B 119.3
C31A C36A C35A 118.7(4)
C31A C36A C46A 120.3(4)
C35A C36A C46A 121.0(4)
C42A C41A C46A 117.9(4)
C42A C41A C8A 122.7(4)
C46A C41A C8A 118.9(4)
C43A C42A C41A 122.3(4)
C43A C42A H42B 118.8
C41A C42A H42B 118.8
C42A C43A C44A 119.3(4)
C42A C43A H43B 120.3
C44A C43A H43B 120.3
C45A C44A C43A 120.0(4)
C45A C44A H44B 120.0
C43A C44A H44B 120.0
C44A C45A C46A 121.0(4)
C44A C45A H45B 119.5
C46A C45A H45B 119.5
C45A C46A C41A 119.3(4)
C45A C46A C36A 122.9(4)
C41A C46A C36A 117.7(4)
C56A C51A C52A 117.5(3)
C56A C51A C17A 120.2(3)
C52A C51A C17A 121.8(3)
C53A C52A C51A 121.6(4)
C53A C52A H52B 119.2
C51A C52A H52B 119.2
C52A C53A C54A 120.2(4)
C52A C53A H53B 119.9
C54A C53A H53B 119.9
C55A C54A C53A 119.2(4)
C55A C54A H54B 120.4
C53A C54A H54B 120.4
C56A C55A C54A 121.2(4)
C56A C55A H55B 119.4
C54A C55A H55B 119.4
C55A C56A C51A 120.2(4)
C55A C56A C66A 122.4(3)
C51A C56A C66A 117.4(3)
C66A C61A C62A 118.2(3)
C66A C61A C18A 120.9(3)
C62A C61A C18A 120.3(3)
C63A C62A C61A 120.6(4)
C63A C62A H62B 119.7
C61A C62A H62B 119.7
C62A C63A C64A 121.0(4)
C62A C63A H63B 119.5
C64A C63A H63B 119.5
C65A C64A C63A 119.4(4)
C65A C64A H64B 120.3
C63A C64A H64B 120.3
C64A C65A C66A 121.3(4)
C64A C65A H65B 119.4
C66A C65A H65B 119.4
C61A C66A C65A 119.5(4)
C61A C66A C56A 119.6(3)
C65A C66A C56A 120.9(3)
C6B C1B C11B 120.1(4)
C6B C1B C2B 120.8(5)
C11B C1B C2B 118.9(4)
C3B C2B C1B 117.0(4)
C3B C2B C18B 123.6(4)
C1B C2B C18B 118.8(4)
C2B C3B C4B 122.7(5)
C2B C3B H3BA 118.6
C4B C3B H3BA 118.6
C3B C4B C5B 118.7(5)
C3B C4B C9B 120.1(5)
C5B C4B C9B 121.0(5)
C4B C5B C6B 121.2(5)
C4B C5B H5BA 119.4
C6B C5B H5BA 119.4
C1B C6B C5B 117.8(5)
C1B C6B C7B 119.1(5)
C5B C6B C7B 122.2(5)
C8B C7B C6B 119.9(5)
C8B C7B C31B 117.5(5)
C6B C7B C31B 122.5(5)
C7B C8B C12B 119.4(5)
C7B C8B C41B 120.5(5)
C12B C8B C41B 120.1(5)
C10H C9B C4B 110.0(6)
C10H C9B C10G 108.7(5)
C4B C9B C10G 111.7(6)
C10H C9B C10I 108.4(7)
C4B C9B C10I 107.6(5)
C10G C9B C10I 110.3(7)
C9B C10G H10S 109.5
C9B C10G H10T 109.5
H10S C10G H10T 109.5
C9B C10G H10U 109.5
H10S C10G H10U 109.5
H10T C10G H10U 109.5
C9B C10H H10V 109.5
C9B C10H H10W 109.5
H10V C10H H10W 109.5
C9B C10H H10X 109.5
H10V C10H H10X 109.5
H10W C10H H10X 109.5
C9B C10I H10Y 109.5
C9B C10I H10Z 109.5
H10Y C10I H10Z 109.5
C9B C10I H11A 109.5
H10Y C10I H11A 109.5
H10Z C10I H11A 109.5
C16B C11B C1B 120.9(4)
C16B C11B C12B 119.8(4)
C1B C11B C12B 119.2(4)
C13B C12B C11B 116.4(5)
C13B C12B C8B 124.7(5)
C11B C12B C8B 118.7(5)
C14B C13B C12B 124.5(4)
C14B C13B H13C 117.8
C12B C13B H13C 117.8
C13B C14B C15B 117.9(5)
C13B C14B C19B 121.2(5)
C15B C14B C19B 120.8(5)
C14B C15B C16B 121.6(5)
C14B C15B H15C 119.2
C16B C15B H15C 119.2
C11B C16B C15B 118.4(4)
C11B C16B C17B 119.0(4)
C15B C16B C17B 122.3(4)
C18B C17B C51B 121.1(4)
C18B C17B C16B 117.6(4)
C51B C17B C16B 121.3(4)
C17B C18B C61B 118.1(4)
C17B C18B C2B 120.9(4)
C61B C18B C2B 121.0(4)
C20H C19B C20G 108.6(5)
C20H C19B C20I 109.8(5)
C20G C19B C20I 110.7(6)
C20H C19B C14B 108.3(6)
C20G C19B C14B 112.1(5)
C20I C19B C14B 107.3(5)
C19B C20G H20S 109.5
C19B C20G H20T 109.5
H20S C20G H20T 109.5
C19B C20G H20U 109.5
H20S C20G H20U 109.5
H20T C20G H20U 109.5
C19B C20H H20V 109.5
C19B C20H H20W 109.5
H20V C20H H20W 109.5
C19B C20H H20X 109.5
H20V C20H H20X 109.5
H20W C20H H20X 109.5
C19B C20I H20Y 109.5
C19B C20I H20Z 109.5
H20Y C20I H20Z 109.5
C19B C20I H21A 109.5
H20Y C20I H21A 109.5
H20Z C20I H21A 109.5
C32B C31B C36B 119.2(6)
C32B C31B C7B 120.9(6)
C36B C31B C7B 118.8(6)
C31B C32B C33B 120.0(8)
C31B C32B H32C 120.0
C33B C32B H32C 120.0
C34B C33B C32B 121.0(9)
C34B C33B H33C 119.5
C32B C33B H33C 119.5
C35B C34B C33B 120.0(7)
C35B C34B H34C 120.0
C33B C34B H34C 120.0
C34B C35B C36B 122.4(8)
C34B C35B H35C 118.8
C36B C35B H35C 118.8
C46B C36B C35B 123.1(7)
C46B C36B C31B 119.9(5)
C35B C36B C31B 117.0(8)
C42B C41B C46B 117.9(6)
C42B C41B C8B 123.4(5)
C46B C41B C8B 117.4(6)
C41B C42B C43B 123.8(7)
C41B C42B H42C 118.1
C43B C42B H42C 118.1
C44B C43B C42B 117.9(8)
C44B C43B H43C 121.0
C42B C43B H43C 121.0
C45B C44B C43B 121.4(7)
C45B C44B H44C 119.3
C43B C44B H44C 119.3
C44B C45B C46B 122.2(8)
C44B C45B H45C 118.9
C46B C45B H45C 118.9
C36B C46B C41B 120.0(6)
C36B C46B C45B 123.6(7)
C41B C46B C45B 116.4(7)
C56B C51B C52B 119.7(4)
C56B C51B C17B 117.5(4)
C52B C51B C17B 121.9(4)
C53B C52B C51B 120.9(5)
C53B C52B H52C 119.6
C51B C52B H52C 119.6
C52B C53B C54B 119.3(5)
C52B C53B H53C 120.3
C54B C53B H53C 120.3
C55B C54B C53B 119.8(5)
C55B C54B H54C 120.1
C53B C54B H54C 120.1
C54B C55B C56B 123.1(5)
C54B C55B H55C 118.5
C56B C55B H55C 118.5
C55B C56B C51B 117.0(5)
C55B C56B C66B 124.0(5)
C51B C56B C66B 119.0(4)
C66B C61B C62B 117.9(5)
C66B C61B C18B 118.7(4)
C62B C61B C18B 122.2(4)
C63B C62B C61B 122.0(5)
C63B C62B H62C 119.0
C61B C62B H62C 119.0
C62B C63B C64B 119.5(5)
C62B C63B H63C 120.2
C64B C63B H63C 120.2
C65B C64B C63B 120.9(5)
C65B C64B H64C 119.5
C63B C64B H64C 119.5
C64B C65B C66B 122.2(5)
C64B C65B H65C 118.9
C66B C65B H65C 118.9
C61B C66B C65B 117.2(5)
C61B C66B C56B 120.0(4)
C65B C66B C56B 122.7(5)
C6C C1C C2C 119.8(4)
C6C C1C C11C 121.1(4)
C2C C1C C11C 119.0(4)
C3C C2C C1C 117.1(4)
C3C C2C C18C 123.5(4)
C1C C2C C18C 119.2(4)
C4C C3C C2C 123.8(4)
C4C C3C H3CA 118.1
C2C C3C H3CA 118.1
C3C C4C C5C 118.3(4)
C3C C4C C9C 119.8(4)
C5C C4C C9C 121.9(4)
C4C C5C C6C 121.3(4)
C4C C5C H5CA 119.3
C6C C5C H5CA 119.3
C1C C6C C5C 118.5(4)
C1C C6C C7C 118.9(4)
C5C C6C C7C 122.3(4)
C8C C7C C31C 120.5(4)
C8C C7C C6C 118.9(4)
C31C C7C C6C 120.6(4)
C7C C8C C41C 119.1(4)
C7C C8C C12C 119.9(4)
C41C C8C C12C 120.9(4)
C10L C9C C10K 112.5(5)
C10L C9C C10J 109.0(6)
C10K C9C C10J 106.3(5)
C10L C9C C4C 109.2(4)
C10K C9C C4C 109.0(5)
C10J C9C C4C 110.8(4)
C9C C10J H11B 109.5
C9C C10J H11C 109.5
H11B C10J H11C 109.5
C9C C10J H11D 109.5
H11B C10J H11D 109.5
H11C C10J H11D 109.5
C9C C10K H11E 109.5
C9C C10K H11F 109.5
H11E C10K H11F 109.5
C9C C10K H11G 109.5
H11E C10K H11G 109.5
H11F C10K H11G 109.5
C9C C10L H11H 109.5
C9C C10L H11I 109.5
H11H C10L H11I 109.5
C9C C10L H11J 109.5
H11H C10L H11J 109.5
H11I C10L H11J 109.5
C16C C11C C12C 119.6(4)
C16C C11C C1C 121.0(4)
C12C C11C C1C 119.4(3)
C13C C12C C11C 118.2(4)
C13C C12C C8C 123.0(4)
C11C C12C C8C 118.5(4)
C12C C13C C14C 122.1(4)
C12C C13C H13D 118.9
C14C C13C H13D 118.9
C15C C14C C13C 117.7(4)
C15C C14C C19C 122.6(4)
C13C C14C C19C 119.7(4)
C16C C15C C14C 122.1(4)
C16C C15C H15D 118.9
C14C C15C H15D 118.9
C15C C16C C11C 119.1(4)
C15C C16C C17C 121.3(4)
C11C C16C C17C 119.2(4)
C18C C17C C51C 118.2(4)
C18C C17C C16C 118.3(4)
C51C C17C C16C 123.4(4)
C17C C18C C2C 119.7(4)
C17C C18C C61C 117.0(4)
C2C C18C C61C 123.3(4)
C14C C19C C20L 112.7(4)
C14C C19C C20J 109.5(4)
C20L C19C C20J 108.1(4)
C14C C19C C20K 108.3(4)
C20L C19C C20K 109.2(4)
C20J C19C C20K 109.0(4)
C19C C20J H21B 109.5
C19C C20J H21C 109.5
H21B C20J H21C 109.5
C19C C20J H21D 109.5
H21B C20J H21D 109.5
H21C C20J H21D 109.5
C19C C20K H21E 109.5
C19C C20K H21F 109.5
H21E C20K H21F 109.5
C19C C20K H21G 109.5
H21E C20K H21G 109.5
H21F C20K H21G 109.5
C19C C20L H21H 109.5
C19C C20L H21I 109.5
H21H C20L H21I 109.5
C19C C20L H21J 109.5
H21H C20L H21J 109.5
H21I C20L H21J 109.5
C32C C31C C36C 119.4(4)
C32C C31C C7C 123.3(5)
C36C C31C C7C 116.5(4)
C33C C32C C31C 122.3(5)
C33C C32C H32D 118.9
C31C C32C H32D 118.9
C32C C33C C34C 118.4(6)
C32C C33C H33D 120.8
C34C C33C H33D 120.8
C35C C34C C33C 120.5(5)
C35C C34C H34D 119.7
C33C C34C H34D 119.7
C34C C35C C36C 123.2(5)
C34C C35C H35D 118.4
C36C C35C H35D 118.4
C35C C36C C31C 116.0(5)
C35C C36C C46C 123.7(5)
C31C C36C C46C 120.3(4)
C42C C41C C46C 118.5(4)
C42C C41C C8C 123.1(4)
C46C C41C C8C 117.8(4)
C43C C42C C41C 122.4(5)
C43C C42C H42D 118.8
C41C C42C H42D 118.8
C42C C43C C44C 118.7(5)
C42C C43C H43D 120.6
C44C C43C H43D 120.6
C45C C44C C43C 121.0(5)
C45C C44C H44D 119.5
C43C C44C H44D 119.5
C44C C45C C46C 121.6(5)
C44C C45C H45D 119.2
C46C C45C H45D 119.2
C45C C46C C41C 117.6(5)
C45C C46C C36C 122.7(5)
C41C C46C C36C 119.6(4)
C56C C51C C52C 118.0(4)
C56C C51C C17C 121.3(4)
C52C C51C C17C 120.3(4)
C53C C52C C51C 120.7(5)
C53C C52C H52D 119.6
C51C C52C H52D 119.6
C54C C53C C52C 121.6(5)
C54C C53C H53D 119.2
C52C C53C H53D 119.2
C53C C54C C55C 118.2(5)
C53C C54C H54D 120.9
C55C C54C H54D 120.9
C54C C55C C56C 122.1(5)
C54C C55C H55D 118.9
C56C C55C H55D 118.9
C51C C56C C55C 119.3(5)
C51C C56C C66C 118.4(4)
C55C C56C C66C 122.2(4)
C66C C61C C62C 118.3(4)
C66C C61C C18C 120.1(4)
C62C C61C C18C 121.2(4)
C63C C62C C61C 120.9(5)
C63C C62C H62D 119.6
C61C C62C H62D 119.6
C64C C63C C62C 120.4(6)
C64C C63C H63D 119.8
C62C C63C H63D 119.8
C63C C64C C65C 120.6(6)
C63C C64C H64D 119.7
C65C C64C H64D 119.7
C64C C65C C66C 121.0(5)
C64C C65C H65D 119.5
C66C C65C H65D 119.5
C61C C66C C65C 118.6(5)
C61C C66C C56C 119.3(4)
C65C C66C C56C 122.1(5)

loop_
_geom_bond_atom_site_label_1
_geom_bond_atom_site_label_2
_geom_bond_distance
C1 C2 1.405(5)
C1 C11 1.414(5)
C1 C6 1.430(5)
C2 C3 1.402(5)
C2 C18 1.459(5)
C3 C4 1.377(5)
C3 H3A 0.9500
C4 C5 1.392(5)
C4 C9 1.536(5)
C5 C6 1.399(6)
C5 H5A 0.9500
C6 C7 1.462(6)
C7 C8 1.399(6)
C7 C31 1.451(5)
C8 C41 1.455(5)
C8 C12 1.462(5)
C9 C10C 1.523(6)
C9 C10A 1.535(6)
C9 C10B 1.550(6)
C10A H10A 0.9800
C10A H10B 0.9800
C10A H10C 0.9800
C10B H10D 0.9800
C10B H10E 0.9800
C10B H10F 0.9800
C10C H10G 0.9800
C10C H10H 0.9800
C10C H10I 0.9800
C11 C12 1.412(5)
C11 C16 1.432(5)
C12 C13 1.385(5)
C13 C14 1.417(5)
C13 H13A 0.9500
C14 C15 1.385(5)
C14 C19 1.522(5)
C15 C16 1.389(5)
C15 H15A 0.9500
C16 C17 1.443(5)
C17 C18 1.411(5)
C17 C51 1.452(5)
C18 C61 1.465(5)
C19 C20C 1.507(6)
C19 C20A 1.547(6)
C19 C20B 1.563(6)
C20A H20A 0.9800
C20A H20B 0.9800
C20A H20C 0.9800
C20B H20D 0.9800
C20B H20E 0.9800
C20B H20F 0.9800
C20C H20G 0.9800
C20C H20H 0.9800
C20C H20I 0.9800
C31 C32 1.409(6)
C31 C36 1.430(6)
C32 C33 1.377(6)
C32 H32A 0.9500
C33 C34 1.400(7)
C33 H33A 0.9500
C34 C35 1.353(7)
C34 H34A 0.9500
C35 C36 1.400(6)
C35 H35A 0.9500
C36 C46 1.470(6)
C41 C46 1.409(6)
C41 C42 1.413(6)
C42 C43 1.363(6)
C42 H42A 0.9500
C43 C44 1.403(7)
C43 H43A 0.9500
C44 C45 1.374(7)
C44 H44A 0.9500
C45 C46 1.393(6)
C45 H45A 0.9500
C51 C52 1.411(5)
C51 C56 1.416(5)
C52 C53 1.376(5)
C52 H52A 0.9500
C53 C54 1.388(6)
C53 H53A 0.9500
C54 C55 1.386(6)
C54 H54A 0.9500
C55 C56 1.400(5)
C55 H55A 0.9500
C56 C66 1.474(5)
C61 C62 1.407(5)
C61 C66 1.407(5)
C62 C63 1.376(6)
C62 H62A 0.9500
C63 C64 1.386(6)
C63 H63A 0.9500
C64 C65 1.387(6)
C64 H64A 0.9500
C65 C66 1.388(5)
C65 H65A 0.9500
C1A C2A 1.415(5)
C1A C11A 1.415(4)
C1A C6A 1.430(5)
C2A C3A 1.398(5)
C2A C18A 1.465(5)
C3A C4A 1.418(6)
C3A H3AA 0.9500
C4A C5A 1.391(5)
C4A C9A 1.513(6)
C5A C6A 1.393(5)
C5A H5AA 0.9500
C6A C7A 1.435(5)
C7A C8A 1.396(5)
C7A C31A 1.469(5)
C8A C41A 1.467(5)
C8A C12A 1.468(5)
C9A C10E 1.522(6)
C9A C10D 1.537(6)
C9A C10F 1.542(7)
C10D H10J 0.9800
C10D H10K 0.9800
C10D H10L 0.9800
C10E H10M 0.9800
C10E H10N 0.9800
C10E H10O 0.9800
C10F H10P 0.9800
C10F H10Q 0.9800
C10F H10R 0.9800
C11A C16A 1.410(5)
C11A C12A 1.423(5)
C12A C13A 1.398(5)
C13A C14A 1.385(5)
C13A H13B 0.9500
C14A C15A 1.401(5)
C14A C19A 1.552(5)
C15A C16A 1.401(5)
C15A H15B 0.9500
C16A C17A 1.483(5)
C17A C18A 1.393(5)
C17A C51A 1.448(5)
C18A C61A 1.467(5)
C19A C20F 1.524(6)
C19A C20D 1.541(5)
C19A C20E 1.543(6)
C20D H20J 0.9800
C20D H20K 0.9800
C20D H20L 0.9800
C20E H20M 0.9800
C20E H20N 0.9800
C20E H20O 0.9800
C20F H20P 0.9800
C20F H20Q 0.9800
C20F H20R 0.9800
C31A C32A 1.400(6)
C31A C36A 1.422(5)
C32A C33A 1.362(6)
C32A H32B 0.9500
C33A C34A 1.392(6)
C33A H33B 0.9500
C34A C35A 1.351(6)
C34A H34B 0.9500
C35A C36A 1.426(6)
C35A H35B 0.9500
C36A C46A 1.453(6)
C41A C42A 1.380(6)
C41A C46A 1.445(5)
C42A C43A 1.378(5)
C42A H42B 0.9500
C43A C44A 1.407(6)
C43A H43B 0.9500
C44A C45A 1.378(6)
C44A H44B 0.9500
C45A C46A 1.386(6)
C45A H45B 0.9500
C51A C56A 1.411(5)
C51A C52A 1.433(5)
C52A C53A 1.364(5)
C52A H52B 0.9500
C53A C54A 1.406(6)
C53A H53B 0.9500
C54A C55A 1.393(6)
C54A H54B 0.9500
C55A C56A 1.388(5)
C55A H55B 0.9500
C56A C66A 1.475(5)
C61A C66A 1.384(5)
C61A C62A 1.433(5)
C62A C63A 1.366(6)
C62A H62B 0.9500
C63A C64A 1.386(6)
C63A H63B 0.9500
C64A C65A 1.370(6)
C64A H64B 0.9500
C65A C66A 1.417(5)
C65A H65B 0.9500
C1B C6B 1.406(7)
C1B C11B 1.432(7)
C1B C2B 1.436(6)
C2B C3B 1.384(7)
C2B C18B 1.461(6)
C3B C4B 1.397(7)
C3B H3BA 0.9500
C4B C5B 1.402(7)
C4B C9B 1.531(8)
C5B C6B 1.410(8)
C5B H5BA 0.9500
C6B C7B 1.462(7)
C7B C8B 1.350(8)
C7B C31B 1.486(7)
C8B C12B 1.455(7)
C8B C41B 1.467(7)
C9B C10H 1.505(10)
C9B C10G 1.538(9)
C9B C10I 1.555(10)
C10G H10S 0.9800
C10G H10T 0.9800
C10G H10U 0.9800
C10H H10V 0.9800
C10H H10W 0.9800
C10H H10X 0.9800
C10I H10Y 0.9800
C10I H10Z 0.9800
C10I H11A 0.9800
C11B C16B 1.403(7)
C11B C12B 1.437(6)
C12B C13B 1.404(7)
C13B C14B 1.352(7)
C13B H13C 0.9500
C14B C15B 1.400(6)
C14B C19B 1.560(7)
C15B C16B 1.411(6)
C15B H15C 0.9500
C16B C17B 1.496(6)
C17B C18B 1.350(6)
C17B C51B 1.476(6)
C18B C61B 1.460(6)
C19B C20H 1.520(8)
C19B C20G 1.522(8)
C19B C20I 1.526(9)
C20G H20S 0.9800
C20G H20T 0.9800
C20G H20U 0.9800
C20H H20V 0.9800
C20H H20W 0.9800
C20H H20X 0.9800
C20I H20Y 0.9800
C20I H20Z 0.9800
C20I H21A 0.9800
C31B C32B 1.391(9)
C31B C36B 1.423(9)
C32B C33B 1.397(8)
C32B H32C 0.9500
C33B C34B 1.357(13)
C33B H33C 0.9500
C34B C35B 1.347(13)
C34B H34C 0.9500
C35B C36B 1.420(9)
C35B H35C 0.9500
C36B C46B 1.386(10)
C41B C42B 1.372(8)
C41B C46B 1.440(9)
C42B C43B 1.392(8)
C42B H42C 0.9500
C43B C44B 1.376(11)
C43B H43C 0.9500
C44B C45B 1.341(11)
C44B H44C 0.9500
C45B C46B 1.442(9)
C45B H45C 0.9500
C51B C56B 1.410(6)
C51B C52B 1.414(6)
C52B C53B 1.387(7)
C52B H52C 0.9500
C53B C54B 1.391(8)
C53B H53C 0.9500
C54B C55B 1.367(8)
C54B H54C 0.9500
C55B C56B 1.404(6)
C55B H55C 0.9500
C56B C66B 1.441(7)
C61B C66B 1.417(7)
C61B C62B 1.439(7)
C62B C63B 1.356(7)
C62B H62C 0.9500
C63B C64B 1.385(7)
C63B H63C 0.9500
C64B C65B 1.353(7)
C64B H64C 0.9500
C65B C66B 1.430(7)
C65B H65C 0.9500
C1C C6C 1.406(6)
C1C C2C 1.424(6)
C1C C11C 1.431(5)
C2C C3C 1.401(6)
C2C C18C 1.446(6)
C3C C4C 1.356(7)
C3C H3CA 0.9500
C4C C5C 1.398(6)
C4C C9C 1.555(7)
C5C C6C 1.410(6)
C5C H5CA 0.9500
C6C C7C 1.482(6)
C7C C8C 1.363(6)
C7C C31C 1.476(6)
C8C C41C 1.457(6)
C8C C12C 1.481(6)
C9C C10L 1.522(8)
C9C C10K 1.534(9)
C9C C10J 1.537(8)
C10J H11B 0.9800
C10J H11C 0.9800
C10J H11D 0.9800
C10K H11E 0.9800
C10K H11F 0.9800
C10K H11G 0.9800
C10L H11H 0.9800
C10L H11I 0.9800
C10L H11J 0.9800
C11C C16C 1.404(6)
C11C C12C 1.431(5)
C12C C13C 1.386(6)
C13C C14C 1.415(6)
C13C H13D 0.9500
C14C C15C 1.395(6)
C14C C19C 1.521(6)
C15C C16C 1.388(6)
C15C H15D 0.9500
C16C C17C 1.462(6)
C17C C18C 1.389(6)
C17C C51C 1.459(6)
C18C C61C 1.489(6)
C19C C20L 1.529(6)
C19C C20J 1.537(7)
C19C C20K 1.556(6)
C20J H21B 0.9800
C20J H21C 0.9800
C20J H21D 0.9800
C20K H21E 0.9800
C20K H21F 0.9800
C20K H21G 0.9800
C20L H21H 0.9800
C20L H21I 0.9800
C20L H21J 0.9800
C31C C32C 1.401(7)
C31C C36C 1.424(7)
C32C C33C 1.368(7)
C32C H32D 0.9500
C33C C34C 1.398(8)
C33C H33D 0.9500
C34C C35C 1.349(8)
C34C H34D 0.9500
C35C C36C 1.413(6)
C35C H35D 0.9500
C36C C46C 1.441(7)
C41C C42C 1.418(6)
C41C C46C 1.435(6)
C42C C43C 1.369(7)
C42C H42D 0.9500
C43C C44C 1.409(7)
C43C H43D 0.9500
C44C C45C 1.367(8)
C44C H44D 0.9500
C45C C46C 1.422(7)
C45C H45D 0.9500
C51C C56C 1.393(6)
C51C C52C 1.416(6)
C52C C53C 1.385(6)
C52C H52D 0.9500
C53C C54C 1.367(8)
C53C H53D 0.9500
C54C C55C 1.381(8)
C54C H54D 0.9500
C55C C56C 1.410(6)
C55C H55D 0.9500
C56C C66C 1.458(7)
C61C C66C 1.402(6)
C61C C62C 1.417(7)
C62C C63C 1.387(7)
C62C H62D 0.9500
C63C C64C 1.348(8)
C63C H63D 0.9500
C64C C65C 1.379(8)
C64C H64D 0.9500
C65C C66C 1.416(7)
C65C H65D 0.9500

loop_
_geom_torsion_atom_site_label_1
_geom_torsion_atom_site_label_2
_geom_torsion_atom_site_label_3
_geom_torsion_atom_site_label_4
_geom_torsion
C11 C1 C2 C3 -169.5(4)
C6 C1 C2 C3 10.2(6)
C11 C1 C2 C18 5.2(6)
C6 C1 C2 C18 -175.1(3)
C1 C2 C3 C4 -2.6(6)
C18 C2 C3 C4 -177.2(4)
C2 C3 C4 C5 -4.8(6)
C2 C3 C4 C9 176.2(4)
C3 C4 C5 C6 4.6(6)
C9 C4 C5 C6 -176.4(4)
C4 C5 C6 C1 2.9(6)
C4 C5 C6 C7 178.2(4)
C2 C1 C6 C5 -10.3(6)
C11 C1 C6 C5 169.4(4)
C2 C1 C6 C7 174.2(4)
C11 C1 C6 C7 -6.1(5)
C5 C6 C7 C8 -157.7(4)
C1 C6 C7 C8 17.6(6)
C5 C6 C7 C31 24.6(6)
C1 C6 C7 C31 -160.1(4)
C31 C7 C8 C41 -28.4(5)
C6 C7 C8 C41 153.9(4)
C31 C7 C8 C12 155.1(4)
C6 C7 C8 C12 -22.6(6)
C3 C4 C9 C10C -66.8(5)
C5 C4 C9 C10C 114.3(4)
C3 C4 C9 C10A 172.8(4)
C5 C4 C9 C10A -6.2(6)
C3 C4 C9 C10B 52.9(5)
C5 C4 C9 C10B -126.0(4)
C2 C1 C11 C12 -179.9(4)
C6 C1 C11 C12 0.4(6)
C2 C1 C11 C16 0.5(6)
C6 C1 C11 C16 -179.2(4)
C1 C11 C12 C13 168.2(4)
C16 C11 C12 C13 -12.2(6)
C1 C11 C12 C8 -5.5(6)
C16 C11 C12 C8 174.1(3)
C7 C8 C12 C13 -156.8(4)
C41 C8 C12 C13 26.8(6)
C7 C8 C12 C11 16.8(5)
C41 C8 C12 C11 -159.6(4)
C11 C12 C13 C14 4.4(6)
C8 C12 C13 C14 178.0(4)
C12 C13 C14 C15 3.8(6)
C12 C13 C14 C19 -177.4(4)
C13 C14 C15 C16 -4.2(6)
C19 C14 C15 C16 177.1(4)
C14 C15 C16 C11 -3.5(6)
C14 C15 C16 C17 -177.7(4)
C12 C11 C16 C15 11.7(6)
C1 C11 C16 C15 -168.7(4)
C12 C11 C16 C17 -173.8(3)
C1 C11 C16 C17 5.8(5)
C15 C16 C17 C18 156.1(4)
C11 C16 C17 C18 -18.2(6)
C15 C16 C17 C51 -27.0(6)
C11 C16 C17 C51 158.7(4)
C16 C17 C18 C2 23.6(6)
C51 C17 C18 C2 -153.4(4)
C16 C17 C18 C61 -154.8(4)
C51 C17 C18 C61 28.1(5)
C3 C2 C18 C17 157.2(4)
C1 C2 C18 C17 -17.3(5)
C3 C2 C18 C61 -24.4(6)
C1 C2 C18 C61 161.1(4)
C15 C14 C19 C20C 7.3(6)
C13 C14 C19 C20C -171.5(4)
C15 C14 C19 C20A 128.9(4)
C13 C14 C19 C20A -49.8(5)
C15 C14 C19 C20B -114.2(5)
C13 C14 C19 C20B 67.0(5)
C8 C7 C31 C32 -152.9(4)
C6 C7 C31 C32 24.7(6)
C8 C7 C31 C36 17.0(6)
C6 C7 C31 C36 -165.4(4)
C36 C31 C32 C33 2.8(6)
C7 C31 C32 C33 172.8(4)
C31 C32 C33 C34 0.7(7)
C32 C33 C34 C35 -2.5(7)
C33 C34 C35 C36 0.8(8)
C34 C35 C36 C31 2.7(7)
C34 C35 C36 C46 -177.6(4)
C32 C31 C36 C35 -4.4(6)
C7 C31 C36 C35 -174.8(4)
C32 C31 C36 C46 175.9(4)
C7 C31 C36 C46 5.5(6)
C7 C8 C41 C46 17.4(6)
C12 C8 C41 C46 -166.3(4)
C7 C8 C41 C42 -155.4(4)
C12 C8 C41 C42 20.9(6)
C46 C41 C42 C43 3.8(6)
C8 C41 C42 C43 176.8(4)
C41 C42 C43 C44 -1.7(7)
C42 C43 C44 C45 -0.9(7)
C43 C44 C45 C46 1.4(7)
C44 C45 C46 C41 0.8(7)
C44 C45 C46 C36 179.4(4)
C42 C41 C46 C45 -3.3(6)
C8 C41 C46 C45 -176.5(4)
C42 C41 C46 C36 178.0(4)
C8 C41 C46 C36 4.9(6)
C35 C36 C46 C45 -14.5(6)
C31 C36 C46 C45 165.2(4)
C35 C36 C46 C41 164.1(4)
C31 C36 C46 C41 -16.2(6)
C18 C17 C51 C52 154.2(4)
C16 C17 C51 C52 -22.8(6)
C18 C17 C51 C56 -18.2(6)
C16 C17 C51 C56 164.9(4)
C56 C51 C52 C53 -0.4(6)
C17 C51 C52 C53 -173.1(4)
C51 C52 C53 C54 -0.9(7)
C52 C53 C54 C55 1.8(7)
C53 C54 C55 C56 -1.4(6)
C54 C55 C56 C51 0.1(6)
C54 C55 C56 C66 177.0(4)
C52 C51 C56 C55 0.8(6)
C17 C51 C56 C55 173.5(4)
C52 C51 C56 C66 -176.1(4)
C17 C51 C56 C66 -3.5(6)
C17 C18 C61 C62 155.0(4)
C2 C18 C61 C62 -23.3(6)
C17 C18 C61 C66 -17.1(6)
C2 C18 C61 C66 164.5(4)
C66 C61 C62 C63 -2.5(6)
C18 C61 C62 C63 -174.9(4)
C61 C62 C63 C64 0.0(8)
C62 C63 C64 C65 2.0(8)
C63 C64 C65 C66 -1.5(8)
C64 C65 C66 C61 -1.1(7)
C64 C65 C66 C56 179.1(4)
C62 C61 C66 C65 3.0(6)
C18 C61 C66 C65 175.4(4)
C62 C61 C66 C56 -177.2(4)
C18 C61 C66 C56 -4.7(6)
C55 C56 C66 C65 17.7(6)
C51 C56 C66 C65 -165.4(4)
C55 C56 C66 C61 -162.1(4)
C51 C56 C66 C61 14.8(6)
C11A C1A C2A C3A 168.4(3)
C6A C1A C2A C3A -12.4(6)
C11A C1A C2A C18A -4.7(5)
C6A C1A C2A C18A 174.5(3)
C1A C2A C3A C4A 3.4(6)
C18A C2A C3A C4A 176.2(4)
C2A C3A C4A C5A 5.5(6)
C2A C3A C4A C9A -172.3(4)
C3A C4A C5A C6A -5.3(7)
C9A C4A C5A C6A 172.4(4)
C4A C5A C6A C1A -3.6(6)
C4A C5A C6A C7A -177.4(4)
C2A C1A C6A C5A 12.5(6)
C11A C1A C6A C5A -168.3(4)
C2A C1A C6A C7A -173.3(4)
C11A C1A C6A C7A 5.8(5)
C5A C6A C7A C8A 155.3(4)
C1A C6A C7A C8A -18.5(6)
C5A C6A C7A C31A -26.4(6)
C1A C6A C7A C31A 159.8(4)
C6A C7A C8A C41A -153.3(4)
C31A C7A C8A C41A 28.3(5)
C6A C7A C8A C12A 23.8(6)
C31A C7A C8A C12A -154.6(3)
C5A C4A C9A C10E 142.6(5)
C3A C4A C9A C10E -39.8(6)
C5A C4A C9A C10D 21.5(6)
C3A C4A C9A C10D -160.9(4)
C5A C4A C9A C10F -97.7(5)
C3A C4A C9A C10F 80.0(5)
C2A C1A C11A C16A -1.4(5)
C6A C1A C11A C16A 179.5(4)
C2A C1A C11A C12A 179.9(4)
C6A C1A C11A C12A 0.8(5)
C16A C11A C12A C13A 12.0(5)
C1A C11A C12A C13A -169.2(3)
C16A C11A C12A C8A -174.2(3)
C1A C11A C12A C8A 4.5(5)
C7A C8A C12A C13A 156.8(4)
C41A C8A C12A C13A -26.1(5)
C7A C8A C12A C11A -16.7(5)
C41A C8A C12A C11A 160.3(4)
C11A C12A C13A C14A -3.3(6)
C8A C12A C13A C14A -176.9(3)
C12A C13A C14A C15A -5.0(5)
C12A C13A C14A C19A 172.9(3)
C13A C14A C15A C16A 4.7(5)
C19A C14A C15A C16A -173.2(3)
C14A C15A C16A C11A 4.0(6)
C14A C15A C16A C17A 177.2(3)
C1A C11A C16A C15A 168.9(3)
C12A C11A C16A C15A -12.3(5)
C1A C11A C16A C17A -4.4(5)
C12A C11A C16A C17A 174.3(3)
C15A C16A C17A C18A -156.9(4)
C11A C16A C17A C18A 16.4(5)
C15A C16A C17A C51A 27.1(6)
C11A C16A C17A C51A -159.7(4)
C51A C17A C18A C2A 153.5(4)
C16A C17A C18A C2A -22.7(5)
C51A C17A C18A C61A -28.3(5)
C16A C17A C18A C61A 155.4(3)
C3A C2A C18A C17A -155.4(4)
C1A C2A C18A C17A 17.4(6)
C3A C2A C18A C61A 26.6(6)
C1A C2A C18A C61A -160.6(4)
C13A C14A C19A C20F -78.7(4)
C15A C14A C19A C20F 99.1(4)
C13A C14A C19A C20D 161.5(4)
C15A C14A C19A C20D -20.7(5)
C13A C14A C19A C20E 41.4(5)
C15A C14A C19A C20E -140.8(4)
C8A C7A C31A C32A 155.1(4)
C6A C7A C31A C32A -23.2(6)
C8A C7A C31A C36A -15.7(6)
C6A C7A C31A C36A 165.9(4)
C36A C31A C32A C33A -2.9(7)
C7A C31A C32A C33A -174.0(4)
C31A C32A C33A C34A 1.0(7)
C32A C33A C34A C35A 0.3(7)
C33A C34A C35A C36A 0.3(7)
C32A C31A C36A C35A 3.5(6)
C7A C31A C36A C35A 174.7(4)
C32A C31A C36A C46A -177.2(4)
C7A C31A C36A C46A -6.0(6)
C34A C35A C36A C31A -2.3(7)
C34A C35A C36A C46A 178.4(4)
C7A C8A C41A C42A 152.4(4)
C12A C8A C41A C42A -24.6(6)
C7A C8A C41A C46A -19.5(6)
C12A C8A C41A C46A 163.5(4)
C46A C41A C42A C43A -1.9(6)
C8A C41A C42A C43A -173.8(4)
C41A C42A C43A C44A -0.5(6)
C42A C43A C44A C45A 2.2(7)
C43A C44A C45A C46A -1.4(7)
C44A C45A C46A C41A -1.1(6)
C44A C45A C46A C36A 176.4(4)
C42A C41A C46A C45A 2.7(6)
C8A C41A C46A C45A 175.0(4)
C42A C41A C46A C36A -174.9(4)
C8A C41A C46A C36A -2.7(6)
C31A C36A C46A C45A -162.6(4)
C35A C36A C46A C45A 16.7(6)
C31A C36A C46A C41A 14.9(6)
C35A C36A C46A C41A -165.8(4)
C18A C17A C51A C56A 18.0(5)
C16A C17A C51A C56A -166.0(3)
C18A C17A C51A C52A -154.2(4)
C16A C17A C51A C52A 21.7(6)
C56A C51A C52A C53A 1.3(6)
C17A C51A C52A C53A 173.8(4)
C51A C52A C53A C54A 0.9(6)
C52A C53A C54A C55A -1.9(6)
C53A C54A C55A C56A 0.5(6)
C54A C55A C56A C51A 1.7(6)
C54A C55A C56A C66A -177.5(4)
C52A C51A C56A C55A -2.6(5)
C17A C51A C56A C55A -175.2(4)
C52A C51A C56A C66A 176.6(3)
C17A C51A C56A C66A 4.1(5)
C17A C18A C61A C66A 17.5(5)
C2A C18A C61A C66A -164.4(4)
C17A C18A C61A C62A -153.9(4)
C2A C18A C61A C62A 24.2(6)
C66A C61A C62A C63A 2.2(6)
C18A C61A C62A C63A 173.9(4)
C61A C62A C63A C64A -0.6(7)
C62A C63A C64A C65A -1.3(7)
C63A C64A C65A C66A 1.5(7)
C62A C61A C66A C65A -2.0(6)
C18A C61A C66A C65A -173.6(3)
C62A C61A C66A C56A 175.7(3)
C18A C61A C66A C56A 4.1(5)
C64A C65A C66A C61A 0.2(6)
C64A C65A C66A C56A -177.5(4)
C55A C56A C66A C61A 164.4(4)
C51A C56A C66A C61A -14.8(5)
C55A C56A C66A C65A -17.9(6)
C51A C56A C66A C65A 162.9(4)
C6B C1B C2B C3B -14.5(7)
C11B C1B C2B C3B 170.7(5)
C6B C1B C2B C18B 173.8(5)
C11B C1B C2B C18B -1.0(7)
C1B C2B C3B C4B 6.2(8)
C18B C2B C3B C4B 177.4(5)
C2B C3B C4B C5B 0.9(9)
C2B C3B C4B C9B -174.1(5)
C3B C4B C5B C6B -0.2(9)
C9B C4B C5B C6B 174.8(5)
C11B C1B C6B C5B -170.0(5)
C2B C1B C6B C5B 15.3(8)
C11B C1B C6B C7B -0.3(8)
C2B C1B C6B C7B -175.0(5)
C4B C5B C6B C1B -7.9(8)
C4B C5B C6B C7B -177.2(5)
C1B C6B C7B C8B -13.9(8)
C5B C6B C7B C8B 155.3(6)
C1B C6B C7B C31B 163.4(5)
C5B C6B C7B C31B -27.4(8)
C6B C7B C8B C12B 23.2(8)
C31B C7B C8B C12B -154.2(5)
C6B C7B C8B C41B -156.5(5)
C31B C7B C8B C41B 26.0(8)
C3B C4B C9B C10H -49.3(7)
C5B C4B C9B C10H 135.8(6)
C3B C4B C9B C10G -170.1(6)
C5B C4B C9B C10G 15.0(9)
C3B C4B C9B C10I 68.6(9)
C5B C4B C9B C10I -106.3(8)
C6B C1B C11B C16B -178.4(5)
C2B C1B C11B C16B -3.6(7)
C6B C1B C11B C12B 4.5(7)
C2B C1B C11B C12B 179.3(5)
C16B C11B C12B C13B 12.8(7)
C1B C11B C12B C13B -170.0(5)
C16B C11B C12B C8B -172.6(5)
C1B C11B C12B C8B 4.5(7)
C7B C8B C12B C13B 155.4(6)
C41B C8B C12B C13B -24.8(8)
C7B C8B C12B C11B -18.6(8)
C41B C8B C12B C11B 161.1(5)
C11B C12B C13B C14B -4.4(8)
C8B C12B C13B C14B -178.6(5)
C12B C13B C14B C15B -3.5(8)
C12B C13B C14B C19B 172.9(5)
C13B C14B C15B C16B 3.3(8)
C19B C14B C15B C16B -173.2(5)
C1B C11B C16B C15B 169.7(5)
C12B C11B C16B C15B -13.2(7)
C1B C11B C16B C17B -5.0(7)
C12B C11B C16B C17B 172.1(5)
C14B C15B C16B C11B 5.0(7)
C14B C15B C16B C17B 179.5(5)
C11B C16B C17B C18B 18.9(7)
C15B C16B C17B C18B -155.6(5)
C11B C16B C17B C51B -159.7(5)
C15B C16B C17B C51B 25.8(7)
C51B C17B C18B C61B -25.8(7)
C16B C17B C18B C61B 155.5(5)
C51B C17B C18B C2B 154.6(5)
C16B C17B C18B C2B -24.1(7)
C3B C2B C18B C17B -155.5(5)
C1B C2B C18B C17B 15.6(7)
C3B C2B C18B C61B 24.9(8)
C1B C2B C18B C61B -164.0(5)
C13B C14B C19B C20H 45.1(7)
C15B C14B C19B C20H -138.5(6)
C13B C14B C19B C20G 165.0(6)
C15B C14B C19B C20G -18.7(8)
C13B C14B C19B C20I -73.3(7)
C15B C14B C19B C20I 103.0(6)
C8B C7B C31B C32B 152.2(6)
C6B C7B C31B C32B -25.2(9)
C8B C7B C31B C36B -15.6(9)
C6B C7B C31B C36B 167.0(6)
C36B C31B C32B C33B -5.9(10)
C7B C31B C32B C33B -173.8(6)
C31B C32B C33B C34B 2.7(12)
C32B C33B C34B C35B -0.4(13)
C33B C34B C35B C36B 1.6(13)
C34B C35B C36B C46B 176.9(8)
C34B C35B C36B C31B -4.8(11)
C32B C31B C36B C46B -174.8(6)
C7B C31B C36B C46B -6.8(9)
C32B C31B C36B C35B 6.9(10)
C7B C31B C36B C35B 174.9(6)
C7B C8B C41B C42B 152.4(7)
C12B C8B C41B C42B -27.4(9)
C7B C8B C41B C46B -14.6(9)
C12B C8B C41B C46B 165.7(5)
C46B C41B C42B C43B -5.9(10)
C8B C41B C42B C43B -172.8(6)
C41B C42B C43B C44B 3.5(11)
C42B C43B C44B C45B -1.1(13)
C43B C44B C45B C46B 1.5(13)
C35B C36B C46B C41B -163.3(6)
C31B C36B C46B C41B 18.5(10)
C35B C36B C46B C45B 14.6(11)
C31B C36B C46B C45B -163.6(6)
C42B C41B C46B C36B -176.2(6)
C8B C41B C46B C36B -8.5(9)
C42B C41B C46B C45B 5.8(9)
C8B C41B C46B C45B 173.5(6)
C44B C45B C46B C36B 178.2(8)
C44B C45B C46B C41B -3.8(11)
C18B C17B C51B C56B 15.0(7)
C16B C17B C51B C56B -166.4(5)
C18B C17B C51B C52B -154.4(5)
C16B C17B C51B C52B 24.2(7)
C56B C51B C52B C53B 2.3(8)
C17B C51B C52B C53B 171.5(5)
C51B C52B C53B C54B 0.7(8)
C52B C53B C54B C55B -2.6(9)
C53B C54B C55B C56B 1.4(10)
C54B C55B C56B C51B 1.6(9)
C54B C55B C56B C66B -178.6(6)
C52B C51B C56B C55B -3.4(8)
C17B C51B C56B C55B -173.1(5)
C52B C51B C56B C66B 176.8(5)
C17B C51B C56B C66B 7.1(7)
C17B C18B C61B C66B 14.8(7)
C2B C18B C61B C66B -165.6(5)
C17B C18B C61B C62B -152.8(5)
C2B C18B C61B C62B 26.8(8)
C66B C61B C62B C63B 5.2(8)
C18B C61B C62B C63B 172.8(5)
C61B C62B C63B C64B -2.4(10)
C62B C63B C64B C65B -0.7(10)
C63B C64B C65B C66B 0.9(10)
C62B C61B C66B C65B -4.7(8)
C18B C61B C66B C65B -172.8(5)
C62B C61B C66B C56B 174.9(5)
C18B C61B C66B C56B 6.9(8)
C64B C65B C66B C61B 1.9(9)
C64B C65B C66B C56B -177.8(6)
C55B C56B C66B C61B 162.6(5)
C51B C56B C66B C61B -17.6(8)
C55B C56B C66B C65B -17.7(9)
C51B C56B C66B C65B 162.1(5)
C6C C1C C2C C3C 12.1(7)
C11C C1C C2C C3C -170.8(4)
C6C C1C C2C C18C -172.4(4)
C11C C1C C2C C18C 4.7(7)
C1C C2C C3C C4C -4.9(7)
C18C C2C C3C C4C 179.8(5)
C2C C3C C4C C5C -2.3(8)
C2C C3C C4C C9C 175.4(5)
C3C C4C C5C C6C 2.5(8)
C9C C4C C5C C6C -175.2(5)
C2C C1C C6C C5C -12.0(7)
C11C C1C C6C C5C 170.9(4)
C2C C1C C6C C7C 173.6(4)
C11C C1C C6C C7C -3.5(7)
C4C C5C C6C C1C 4.6(7)
C4C C5C C6C C7C 178.8(5)
C1C C6C C7C C8C 16.5(7)
C5C C6C C7C C8C -157.7(5)
C1C C6C C7C C31C -159.8(4)
C5C C6C C7C C31C 26.0(7)
C31C C7C C8C C41C -28.5(7)
C6C C7C C8C C41C 155.2(4)
C31C C7C C8C C12C 153.7(4)
C6C C7C C8C C12C -22.6(7)
C3C C4C C9C C10L -67.1(7)
C5C C4C C9C C10L 110.6(6)
C3C C4C C9C C10K 56.2(6)
C5C C4C C9C C10K -126.1(5)
C3C C4C C9C C10J 172.8(5)
C5C C4C C9C C10J -9.5(8)
C6C C1C C11C C16C 179.5(4)
C2C C1C C11C C16C 2.4(6)
C6C C1C C11C C12C -2.8(6)
C2C C1C C11C C12C -179.9(4)
C16C C11C C12C C13C -12.1(6)
C1C C11C C12C C13C 170.1(4)
C16C C11C C12C C8C 174.7(4)
C1C C11C C12C C8C -3.0(6)
C7C C8C C12C C13C -156.7(5)
C41C C8C C12C C13C 25.6(6)
C7C C8C C12C C11C 16.2(6)
C41C C8C C12C C11C -161.6(4)
C11C C12C C13C C14C 5.0(6)
C8C C12C C13C C14C 177.9(4)
C12C C13C C14C C15C 1.5(6)
C12C C13C C14C C19C -176.3(4)
C13C C14C C15C C16C -0.9(7)
C19C C14C C15C C16C 176.8(4)
C14C C15C C16C C11C -6.2(7)
C14C C15C C16C C17C -178.7(4)
C12C C11C C16C C15C 12.8(6)
C1C C11C C16C C15C -169.6(4)
C12C C11C C16C C17C -174.5(4)
C1C C11C C16C C17C 3.1(6)
C15C C16C C17C C18C 156.4(4)
C11C C16C C17C C18C -16.2(6)
C15C C16C C17C C51C -27.5(7)
C11C C16C C17C C51C 160.0(4)
C51C C17C C18C C2C -152.8(4)
C16C C17C C18C C2C 23.5(6)
C51C C17C C18C C61C 27.2(6)
C16C C17C C18C C61C -156.4(4)
C3C C2C C18C C17C 157.1(5)
C1C C2C C18C C17C -18.1(7)
C3C C2C C18C C61C -22.9(7)
C1C C2C C18C C61C 161.9(4)
C15C C14C C19C C20L 7.9(6)
C13C C14C C19C C20L -174.5(4)
C15C C14C C19C C20J 128.1(5)
C13C C14C C19C C20J -54.2(5)
C15C C14C C19C C20K -113.1(5)
C13C C14C C19C C20K 64.6(5)
C8C C7C C31C C32C -152.2(5)
C6C C7C C31C C32C 24.0(8)
C8C C7C C31C C36C 17.7(7)
C6C C7C C31C C36C -166.0(5)
C36C C31C C32C C33C 3.5(8)
C7C C31C C32C C33C 173.2(5)
C31C C32C C33C C34C 0.0(9)
C32C C33C C34C C35C -2.1(9)
C33C C34C C35C C36C 0.6(9)
C34C C35C C36C C31C 2.8(8)
C34C C35C C36C C46C -176.8(5)
C32C C31C C36C C35C -4.7(7)
C7C C31C C36C C35C -175.1(5)
C32C C31C C36C C46C 174.9(5)
C7C C31C C36C C46C 4.5(7)
C7C C8C C41C C42C -154.3(5)
C12C C8C C41C C42C 23.5(7)
C7C C8C C41C C46C 16.7(7)
C12C C8C C41C C46C -165.6(4)
C46C C41C C42C C43C 5.1(8)
C8C C41C C42C C43C 176.0(5)
C41C C42C C43C C44C -2.9(8)
C42C C43C C44C C45C -1.6(9)
C43C C44C C45C C46C 3.9(9)
C44C C45C C46C C41C -1.6(8)
C44C C45C C46C C36C 179.1(5)
C42C C41C C46C C45C -2.7(7)
C8C C41C C46C C45C -174.1(4)
C42C C41C C46C C36C 176.6(5)
C8C C41C C46C C36C 5.2(7)
C35C C36C C46C C45C -16.6(8)
C31C C36C C46C C45C 163.8(5)
C35C C36C C46C C41C 164.1(5)
C31C C36C C46C C41C -15.6(7)
C18C C17C C51C C56C -18.4(7)
C16C C17C C51C C56C 165.4(4)
C18C C17C C51C C52C 154.0(4)
C16C C17C C51C C52C -22.2(7)
C56C C51C C52C C53C -2.2(7)
C17C C51C C52C C53C -174.8(4)
C51C C52C C53C C54C 0.2(8)
C52C C53C C54C C55C 1.6(8)
C53C C54C C55C C56C -1.5(7)
C52C C51C C56C C55C 2.3(7)
C17C C51C C56C C55C 174.8(4)
C52C C51C C56C C66C -175.0(4)
C17C C51C C56C C66C -2.5(7)
C54C C55C C56C C51C -0.5(7)
C54C C55C C56C C66C 176.7(5)
C17C C18C C61C C66C -16.7(7)
C2C C18C C61C C66C 163.4(5)
C17C C18C C61C C62C 156.7(5)
C2C C18C C61C C62C -23.3(7)
C66C C61C C62C C63C -2.3(8)
C18C C61C C62C C63C -175.8(5)
C61C C62C C63C C64C 0.7(10)
C62C C63C C64C C65C 2.6(10)
C63C C64C C65C C66C -4.2(9)
C62C C61C C66C C65C 0.8(7)
C18C C61C C66C C65C 174.3(4)
C62C C61C C66C C56C -177.4(5)
C18C C61C C66C C56C -3.9(7)
C64C C65C C66C C61C 2.5(8)
C64C C65C C66C C56C -179.4(5)
C51C C56C C66C C61C 13.3(7)
C55C C56C C66C C61C -163.9(5)
C51C C56C C66C C65C -164.8(4)
C55C C56C C66C C65C 18.0(7)
